data_7049751
loop_
_publ_author_name
'Wang, Yingxia'
'Eichhoefer, Andreas'
'Weigend, Florian'
'Fenske, Dieter'
'Fuhr, Olaf'

_publ_section_title
;
 The coordination behavior of
 2,3-bis(diphenylphosphino)maleic-N-phenylimide towards copper, silver,
 gold and palladium
;
_journal_name_full 'Dalton Transactions'
_journal_paper_doi 10.1039/C8DT05003A
_journal_year 2019
_chemical_formula_moiety 'C62 H45 Cu N O5 P4, C7 H8'
_chemical_formula_sum 'C69 H53 Cu N O5 P4'
_chemical_formula_weight 1163.54
_space_group_crystal_system monoclinic
_space_group_IT_number 14
_space_group_name_Hall '-P 2ybc'
_space_group_name_H-M_alt 'P 1 21/c 1'
_symmetry_space_group_name_Hall '-P 2ybc'
_symmetry_space_group_name_H-M 'P 1 21/c 1'
_atom_sites_solution_hydrogens geom
_atom_sites_solution_primary direct
_audit_creation_date 2017-12-12
_audit_creation_method
;
Olex2 1.2
(compiled 2017.08.10 svn.r3458 for OlexSys, GUI svn.r5381)
;
_audit_update_record
;
2018-06-07 deposited with the CCDC.    2019-04-17 downloaded from the CCDC.
;
_cell_angle_alpha 90
_cell_angle_beta 118.490(2)
_cell_angle_gamma 90
_cell_formula_units_Z 12
_cell_length_a 26.7644(7)
_cell_length_b 34.3227(7)
_cell_length_c 25.9458(7)
_cell_measurement_reflns_used 103450
_cell_measurement_temperature 180.15
_cell_measurement_theta_max 63.52
_cell_measurement_theta_min 2.33
_cell_volume 20948.1(10)
_computing_molecular_graphics 'Olex2 (Dolomanov et al., 2009)'
_computing_publication_material 'Olex2 (Dolomanov et al., 2009)'
_computing_structure_refinement 'ShelXL (Sheldrick, 2015)'
_computing_structure_solution 'ShelXS (Sheldrick, 2008)'
_diffrn_ambient_temperature 180.15
_diffrn_detector Pilatus300K
_diffrn_detector_type DECTRIS
_diffrn_measured_fraction_theta_full 0.981
_diffrn_measured_fraction_theta_max 0.981
_diffrn_measurement_device '4-circle goniometer'
_diffrn_measurement_device_type 'Stoe StadiVari'
_diffrn_radiation_collimation '0.6 mm diameter'
_diffrn_radiation_polarisn_norm 0
_diffrn_radiation_probe x-ray
_diffrn_radiation_type CuK\a
_diffrn_radiation_wavelength 1.54186
_diffrn_reflns_av_R_equivalents 0.0706
_diffrn_reflns_av_unetI/netI 0.0501
_diffrn_reflns_Laue_measured_fraction_full 0.981
_diffrn_reflns_Laue_measured_fraction_max 0.981
_diffrn_reflns_limit_h_max 30
_diffrn_reflns_limit_h_min -30
_diffrn_reflns_limit_k_max 39
_diffrn_reflns_limit_k_min -24
_diffrn_reflns_limit_l_max 29
_diffrn_reflns_limit_l_min -27
_diffrn_reflns_number 143006
_diffrn_reflns_point_group_measured_fraction_full 0.981
_diffrn_reflns_point_group_measured_fraction_max 0.981
_diffrn_reflns_theta_full 63.147
_diffrn_reflns_theta_max 63.147
_diffrn_reflns_theta_min 2.326
_diffrn_source_current 1.000
_diffrn_source_power 0.050
_diffrn_source_target Cu
_diffrn_source_type 'microfocus sealed X-ray tube'
_diffrn_source_voltage 50
_exptl_absorpt_coefficient_mu 1.657
_exptl_absorpt_correction_T_max 0.8053
_exptl_absorpt_correction_T_min 0.6593
_exptl_absorpt_correction_type integration
_exptl_absorpt_process_details
;
STOE X-Red32, absorption correction by Gaussian integration, analogous to
P. Coppens, "The Evaluation of Absorption and Extinction in Single-Crystal
Structure Analysis", published in: F. R. Ahmed (Editor), "Crystallographic
Computing", Munksgaard, Copenhagen (1970), 255 - 270.
Afterwards scaling of reflection intensities was performed within STOE LANA.
J. Koziskova, F. Hahn, J. Richter, J. Kozisek, "Comparison of different
absorption corrections on the model structure of tetrakis(\m~2~-acetato)-
diaqua-di-copper(II)", Acta Chimica Slovaca, vol. 9, no. 2, 2016, pp. 136 - 140.
Finally a spherical absorption correction was done within STOE LANA.
;
_exptl_crystal_colour orange
_exptl_crystal_colour_primary orange
_exptl_crystal_density_diffrn 1.107
_exptl_crystal_description block
_exptl_crystal_F_000 7236
_exptl_crystal_size_max 0.22
_exptl_crystal_size_mid 0.2
_exptl_crystal_size_min 0.19
_refine_diff_density_max 0.685
_refine_diff_density_min -0.468
_refine_diff_density_rms 0.052
_refine_ls_extinction_method none
_refine_ls_goodness_of_fit_ref 1.021
_refine_ls_hydrogen_treatment constr
_refine_ls_matrix_type full
_refine_ls_number_parameters 2058
_refine_ls_number_reflns 33321
_refine_ls_number_restraints 1
_refine_ls_restrained_S_all 1.022
_refine_ls_R_factor_all 0.0840
_refine_ls_R_factor_gt 0.0571
_refine_ls_shift/su_max 0.001
_refine_ls_shift/su_mean 0.000
_refine_ls_structure_factor_coef Fsqd
_refine_ls_weighting_details 'w=1/[\s^2^(Fo^2^)+(0.0997P)^2^] where P=(Fo^2^+2Fc^2^)/3'
_refine_ls_weighting_scheme calc
_refine_ls_wR_factor_gt 0.1531
_refine_ls_wR_factor_ref 0.1668
_reflns_Friedel_coverage 0.000
_reflns_number_gt 22111
_reflns_number_total 33321
_reflns_threshold_expression 'I > 2\s(I)'
_cod_data_source_file c8dt05003a2.cif
_cod_data_source_block wyx257
_cod_database_code 7049751
_shelx_shelxl_version_number 2014/7
_shelx_space_group_comment
;
The symmetry employed for this shelxl refinement is uniquely defined
by the following loop, which should always be used as a source of
symmetry information in preference to the above space-group names.
They are only intended as comments.
;
_shelx_estimated_absorpt_t_max 0.744
_shelx_estimated_absorpt_t_min 0.712
_olex2_refinement_description
;
1. Fixed Uiso
 At 1.2 times of:
  All C(H) groups
 At 1.5 times of:
  All C(H,H,H) groups
2. Restrained distances
 C202-C207
 1.39 with sigma of 0.02
3.a Me refined with riding coordinates:
 C201(H20A,H20B,H20C)
3.b Aromatic/amide H refined with riding coordinates:
 C2(H2), C3(H3), C4(H4), C5(H5), C6(H6), C8(H8), C9(H9), C10(H10), C11(H11),
 C12(H12), C18(H18), C19(H19), C20(H20), C21(H21), C22(H22), C24(H24), C25(H25),
  C26(H26), C27(H27), C28(H28), C30(H30), C31(H31), C32(H32), C33(H33),
 C34(H34), C36(H36), C37(H37), C38(H38), C39(H39), C40(H40), C46(H46), C47(H47),
  C48(H48), C49(H49), C50(H50), C52(H52), C53(H53), C54(H54), C55(H55),
 C56(H56), C58(H58), C59(H59), C60(H60), C61(H61), C62(H62), C64(H64), C65(H65),
  C66(H66), C67(H67), C68(H68), C70(H70), C71(H71), C72(H72), C73(H73),
 C74(H74), C80(H80), C81(H81), C82(H82), C83(H83), C84(H84), C86(H86), C87(H87),
  C88(H88), C89(H89), C90(H90), C92(H92), C93(H93), C94(H94), C95(H95),
 C96(H96), C98(H98), C99(H99), C100(H100), C101(H101), C102(H102), C108(H108),
 C109(H109), C110(H110), C111(H111), C112(H112), C114(H114), C115(H115),
 C116(H116), C117(H117), C118(H118), C120(H120), C121(H121), C122(H122),
 C123(H123), C124(H124), C126(H126), C127(H127), C128(H128), C129(H129),
 C130(H130), C132(H132), C133(H133), C134(H134), C135(H135), C136(H136),
 C142(H142), C143(H143), C144(H144), C145(H145), C146(H146), C148(H148),
 C149(H149), C150(H150), C151(H151), C152(H152), C154(H154), C155(H155),
 C156(H156), C157(H157), C158(H158), C160(H160), C161(H161), C162(H162),
 C163(H163), C164(H164), C170(H170), C171(H171), C172(H172), C173(H173),
 C174(H174), C176(H176), C177(H177), C178(H178), C179(H179), C180(H180),
 C182(H182), C183(H183), C184(H184), C185(H185), C186(H186), C189(H189),
 C190(H190), C191(H191), C192(H192), C193(H193), C196(H196), C197(H197),
 C198(H198), C199(H199), C200(H200), C203(H203), C204(H204), C205(H205),
 C206(H206), C207(H207)
3.c Idealised Me refined as rotating group:
 C187(H18A,H18B,H18C), C194(H19A,H19B,H19C)
;
_olex2_submission_special_instructions 'No special instructions were received'

loop_
_space_group_symop_operation_xyz
'x, y, z'
'-x, y+1/2, -z+1/2'
'-x, -y, -z'
'x, -y-1/2, z-1/2'

loop_
_atom_site_label
_atom_site_type_symbol
_atom_site_fract_x
_atom_site_fract_y
_atom_site_fract_z
_atom_site_U_iso_or_equiv
_atom_site_adp_type
_atom_site_occupancy
_atom_site_site_symmetry_order
_atom_site_calc_flag
_atom_site_refinement_flags_posn
Cu1 Cu 0.27991(2) 0.30387(2) 0.33059(2) 0.05062(13) Uani 1 1 d .
P1 P 0.34303(4) 0.25242(3) 0.36089(4) 0.0562(2) Uani 1 1 d .
P2 P 0.34504(4) 0.34067(3) 0.31712(4) 0.0481(2) Uani 1 1 d .
P3 P 0.19313(4) 0.30214(3) 0.24619(4) 0.0501(2) Uani 1 1 d .
P4 P 0.23565(4) 0.32999(3) 0.37966(4) 0.0498(2) Uani 1 1 d .
O1 O 0.44508(14) 0.20956(9) 0.33489(17) 0.0886(9) Uani 1 1 d .
O2 O 0.45509(10) 0.26766(7) 0.29994(11) 0.0590(6) Uani 1 1 d .
O3 O 0.45149(10) 0.33131(8) 0.27672(11) 0.0591(6) Uani 1 1 d .
O4 O 0.06671(11) 0.35346(8) 0.17325(12) 0.0651(7) Uani 1 1 d .
O5 O 0.13093(11) 0.39459(8) 0.36187(12) 0.0656(7) Uani 1 1 d .
N1 N 0.08677(12) 0.38271(9) 0.26134(14) 0.0572(8) Uani 1 1 d .
C1 C 0.32260(19) 0.20211(13) 0.3421(2) 0.0739(12) Uani 1 1 d .
C2 C 0.3097(2) 0.18814(13) 0.2874(3) 0.0874(14) Uani 1 1 d .
H2 H 0.3150 0.2043 0.2606 0.105 Uiso 1 1 calc R
C3 C 0.2887(3) 0.1502(2) 0.2711(4) 0.126(2) Uani 1 1 d .
H3 H 0.2795 0.1409 0.2331 0.151 Uiso 1 1 calc R
C4 C 0.2816(4) 0.1275(2) 0.3077(6) 0.168(4) Uani 1 1 d .
H4 H 0.2677 0.1017 0.2960 0.201 Uiso 1 1 calc R
C5 C 0.2941(4) 0.1405(2) 0.3632(5) 0.173(4) Uani 1 1 d .
H5 H 0.2885 0.1239 0.3894 0.208 Uiso 1 1 calc R
C6 C 0.3154(3) 0.17866(17) 0.3803(3) 0.125(2) Uani 1 1 d .
H6 H 0.3247 0.1879 0.4183 0.149 Uiso 1 1 calc R
C7 C 0.39319(17) 0.25112(15) 0.4395(2) 0.0752(13) Uani 1 1 d .
C8 C 0.4416(3) 0.2289(3) 0.4603(3) 0.137(3) Uani 1 1 d .
H8 H 0.4473 0.2117 0.4349 0.164 Uiso 1 1 calc R
C9 C 0.4834(3) 0.2320(4) 0.5206(3) 0.182(5) Uani 1 1 d .
H9 H 0.5178 0.2176 0.5359 0.218 Uiso 1 1 calc R
C10 C 0.4721(4) 0.2566(3) 0.5557(3) 0.153(4) Uani 1 1 d .
H10 H 0.5000 0.2594 0.5957 0.184 Uiso 1 1 calc R
C11 C 0.4242(4) 0.2765(2) 0.5364(3) 0.128(2) Uani 1 1 d .
H11 H 0.4170 0.2922 0.5623 0.153 Uiso 1 1 calc R
C12 C 0.3846(2) 0.27385(17) 0.4774(2) 0.0935(16) Uani 1 1 d .
H12 H 0.3504 0.2884 0.4631 0.112 Uiso 1 1 calc R
C13 C 0.42850(17) 0.24307(12) 0.32309(18) 0.0635(10) Uani 1 1 d .
C14 C 0.38601(15) 0.26518(11) 0.32761(16) 0.0541(9) Uani 1 1 d .
C15 C 0.38719(14) 0.30331(10) 0.30920(15) 0.0486(8) Uani 1 1 d .
C16 C 0.43215(15) 0.30536(11) 0.29327(15) 0.0516(8) Uani 1 1 d .
C17 C 0.39723(14) 0.36912(10) 0.37949(15) 0.0483(8) Uani 1 1 d .
C18 C 0.39616(17) 0.36914(12) 0.43230(17) 0.0638(10) Uani 1 1 d .
H18 H 0.3668 0.3557 0.4355 0.077 Uiso 1 1 calc R
C19 C 0.43729(18) 0.38851(14) 0.48028(18) 0.0749(12) Uani 1 1 d .
H19 H 0.4367 0.3876 0.5166 0.090 Uiso 1 1 calc R
C20 C 0.47933(17) 0.40920(13) 0.47612(18) 0.0680(11) Uani 1 1 d .
H20 H 0.5072 0.4228 0.5092 0.082 Uiso 1 1 calc R
C21 C 0.48070(15) 0.41002(11) 0.42382(17) 0.0564(9) Uani 1 1 d .
H21 H 0.5096 0.4242 0.4208 0.068 Uiso 1 1 calc R
C22 C 0.43983(14) 0.39012(10) 0.37547(16) 0.0513(8) Uani 1 1 d .
H22 H 0.4409 0.3908 0.3394 0.062 Uiso 1 1 calc R
C23 C 0.32388(14) 0.37414(10) 0.25564(15) 0.0494(8) Uani 1 1 d .
C24 C 0.30281(15) 0.41037(11) 0.26063(17) 0.0569(9) Uani 1 1 d .
H24 H 0.2995 0.4165 0.2946 0.068 Uiso 1 1 calc R
C25 C 0.28674(16) 0.43724(12) 0.21593(19) 0.0651(10) Uani 1 1 d .
H25 H 0.2733 0.4621 0.2197 0.078 Uiso 1 1 calc R
C26 C 0.28999(17) 0.42827(13) 0.16597(19) 0.0686(11) Uani 1 1 d .
H26 H 0.2790 0.4469 0.1354 0.082 Uiso 1 1 calc R
C27 C 0.30930(17) 0.39204(13) 0.16055(18) 0.0679(11) Uani 1 1 d .
H27 H 0.3111 0.3856 0.1259 0.082 Uiso 1 1 calc R
C28 C 0.32608(15) 0.36499(11) 0.20526(16) 0.0574(9) Uani 1 1 d .
H28 H 0.3391 0.3401 0.2011 0.069 Uiso 1 1 calc R
C29 C 0.18436(15) 0.31660(12) 0.17511(15) 0.0556(9) Uani 1 1 d .
C30 C 0.1894(2) 0.28900(15) 0.1398(2) 0.0829(13) Uani 1 1 d .
H30 H 0.1956 0.2625 0.1517 0.099 Uiso 1 1 calc R
C31 C 0.1855(3) 0.3000(2) 0.0864(2) 0.1041(18) Uani 1 1 d .
H31 H 0.1900 0.2810 0.0624 0.125 Uiso 1 1 calc R
C32 C 0.1752(2) 0.3377(2) 0.0682(2) 0.0941(16) Uani 1 1 d .
H32 H 0.1716 0.3447 0.0312 0.113 Uiso 1 1 calc R
C33 C 0.16996(18) 0.36526(15) 0.10294(19) 0.0754(12) Uani 1 1 d .
H33 H 0.1623 0.3915 0.0899 0.090 Uiso 1 1 calc R
C34 C 0.17590(16) 0.35513(12) 0.15744(16) 0.0602(10) Uani 1 1 d .
H34 H 0.1741 0.3746 0.1825 0.072 Uiso 1 1 calc R
C35 C 0.14852(16) 0.25903(12) 0.23021(17) 0.0599(10) Uani 1 1 d .
C36 C 0.09093(18) 0.25858(14) 0.1906(2) 0.0855(14) Uani 1 1 d .
H36 H 0.0727 0.2817 0.1702 0.103 Uiso 1 1 calc R
C37 C 0.0598(2) 0.22451(17) 0.1805(3) 0.1049(19) Uani 1 1 d .
H37 H 0.0204 0.2247 0.1533 0.126 Uiso 1 1 calc R
C38 C 0.0842(2) 0.19119(17) 0.2085(3) 0.0992(17) Uani 1 1 d .
H38 H 0.0620 0.1683 0.2018 0.119 Uiso 1 1 calc R
C39 C 0.1412(2) 0.19050(14) 0.2467(2) 0.0905(15) Uani 1 1 d .
H39 H 0.1589 0.1669 0.2656 0.109 Uiso 1 1 calc R
C40 C 0.17311(19) 0.22444(12) 0.2579(2) 0.0723(12) Uani 1 1 d .
H40 H 0.2126 0.2238 0.2851 0.087 Uiso 1 1 calc R
C41 C 0.09759(16) 0.35800(11) 0.22452(18) 0.0574(9) Uani 1 1 d .
C42 C 0.15405(14) 0.33873(10) 0.26366(15) 0.0498(8) Uani 1 1 d .
C43 C 0.17274(15) 0.35109(10) 0.31860(15) 0.0498(8) Uani 1 1 d .
C44 C 0.13003(15) 0.37946(11) 0.31979(17) 0.0553(9) Uani 1 1 d .
C45 C 0.03960(17) 0.40879(13) 0.2413(2) 0.0706(11) Uani 1 1 d .
C46 C 0.0245(2) 0.42948(15) 0.1901(2) 0.0912(15) Uani 1 1 d .
H46 H 0.0461 0.4276 0.1699 0.109 Uiso 1 1 calc R
C47 C -0.0237(3) 0.4533(2) 0.1694(3) 0.134(3) Uani 1 1 d .
H47 H -0.0355 0.4672 0.1338 0.161 Uiso 1 1 calc R
C48 C -0.0541(3) 0.4569(3) 0.1985(4) 0.144(3) Uani 1 1 d .
H48 H -0.0869 0.4730 0.1831 0.173 Uiso 1 1 calc R
C49 C -0.0371(3) 0.4369(2) 0.2511(4) 0.130(3) Uani 1 1 d .
H49 H -0.0575 0.4402 0.2724 0.156 Uiso 1 1 calc R
C50 C 0.0103(2) 0.41175(16) 0.2726(3) 0.0922(16) Uani 1 1 d .
H50 H 0.0216 0.3973 0.3076 0.111 Uiso 1 1 calc R
C51 C 0.20024(15) 0.29717(11) 0.40754(15) 0.0545(9) Uani 1 1 d .
C52 C 0.20168(16) 0.25707(12) 0.39850(17) 0.0625(10) Uani 1 1 d .
H52 H 0.2230 0.2470 0.3809 0.075 Uiso 1 1 calc R
C53 C 0.17117(18) 0.23209(13) 0.41585(19) 0.0719(12) Uani 1 1 d .
H53 H 0.1715 0.2048 0.4098 0.086 Uiso 1 1 calc R
C54 C 0.14078(19) 0.24684(16) 0.4417(2) 0.0845(15) Uani 1 1 d .
H54 H 0.1204 0.2296 0.4535 0.101 Uiso 1 1 calc R
C55 C 0.13957(18) 0.28650(16) 0.45055(19) 0.0781(13) Uani 1 1 d .
H55 H 0.1183 0.2963 0.4684 0.094 Uiso 1 1 calc R
C56 C 0.16896(17) 0.31184(13) 0.43370(17) 0.0658(10) Uani 1 1 d .
H56 H 0.1680 0.3391 0.4398 0.079 Uiso 1 1 calc R
C57 C 0.26607(15) 0.36708(11) 0.43619(15) 0.0517(9) Uani 1 1 d .
C58 C 0.29759(16) 0.35501(12) 0.49404(16) 0.0600(10) Uani 1 1 d .
H58 H 0.2998 0.3281 0.5034 0.072 Uiso 1 1 calc R
C59 C 0.32581(18) 0.38221(13) 0.53817(18) 0.0690(11) Uani 1 1 d .
H59 H 0.3475 0.3738 0.5777 0.083 Uiso 1 1 calc R
C60 C 0.32244(19) 0.42113(13) 0.52492(19) 0.0720(12) Uani 1 1 d .
H60 H 0.3411 0.4397 0.5553 0.086 Uiso 1 1 calc R
C61 C 0.29195(17) 0.43330(13) 0.46735(19) 0.0671(11) Uani 1 1 d .
H61 H 0.2903 0.4602 0.4581 0.080 Uiso 1 1 calc R
C62 C 0.26390(16) 0.40644(11) 0.42315(17) 0.0585(9) Uani 1 1 d .
H62 H 0.2430 0.4150 0.3836 0.070 Uiso 1 1 calc R
Cu2 Cu 0.17008(2) 0.59159(2) 0.24601(2) 0.05451(14) Uani 1 1 d .
P5 P 0.15875(4) 0.56158(3) 0.16106(4) 0.0559(2) Uani 1 1 d .
P6 P 0.20780(4) 0.53497(3) 0.29635(4) 0.0497(2) Uani 1 1 d .
P7 P 0.09587(4) 0.61115(3) 0.26157(5) 0.0642(3) Uani 1 1 d .
P8 P 0.21307(4) 0.65096(3) 0.27862(4) 0.0540(2) Uani 1 1 d .
O6 O 0.12509(12) 0.47131(8) 0.09190(12) 0.0714(8) Uani 1 1 d .
O7 O 0.14964(10) 0.44529(7) 0.18106(11) 0.0592(6) Uani 1 1 d .
O8 O 0.18701(11) 0.43460(7) 0.27840(12) 0.0624(7) Uani 1 1 d .
O9 O 0.06099(12) 0.67317(9) 0.34467(13) 0.0758(8) Uani 1 1 d .
O10 O 0.23342(12) 0.72225(8) 0.38120(12) 0.0706(7) Uani 1 1 d .
N2 N 0.14749(13) 0.70343(9) 0.37566(14) 0.0613(8) Uani 1 1 d .
C63 C 0.10049(18) 0.56872(12) 0.08715(18) 0.0667(11) Uani 1 1 d .
C64 C 0.1046(2) 0.59758(15) 0.0517(2) 0.0891(14) Uani 1 1 d .
H64 H 0.1389 0.6120 0.0652 0.107 Uiso 1 1 calc R
C65 C 0.0593(3) 0.6056(2) -0.0031(3) 0.114(2) Uani 1 1 d .
H65 H 0.0628 0.6251 -0.0270 0.137 Uiso 1 1 calc R
C66 C 0.0085(3) 0.5849(2) -0.0230(2) 0.109(2) Uani 1 1 d .
H66 H -0.0228 0.5907 -0.0602 0.131 Uiso 1 1 calc R
C67 C 0.0039(2) 0.55613(16) 0.0111(2) 0.0945(16) Uani 1 1 d .
H67 H -0.0303 0.5416 -0.0026 0.113 Uiso 1 1 calc R
C68 C 0.04988(19) 0.54844(13) 0.06627(19) 0.0758(12) Uani 1 1 d .
H68 H 0.0463 0.5288 0.0901 0.091 Uiso 1 1 calc R
C69 C 0.22189(17) 0.56564(12) 0.1513(2) 0.0670(11) Uani 1 1 d .
C70 C 0.2574(2) 0.59760(14) 0.1734(2) 0.0832(13) Uani 1 1 d .
H70 H 0.2473 0.6181 0.1912 0.100 Uiso 1 1 calc R
C71 C 0.3071(2) 0.60023(18) 0.1700(3) 0.1048(18) Uani 1 1 d .
H71 H 0.3306 0.6226 0.1852 0.126 Uiso 1 1 calc R
C72 C 0.3225(3) 0.57188(18) 0.1458(4) 0.132(3) Uani 1 1 d .
H72 H 0.3570 0.5738 0.1440 0.158 Uiso 1 1 calc R
C73 C 0.2882(3) 0.53950(19) 0.1233(5) 0.168(4) Uani 1 1 d .
H73 H 0.2989 0.5191 0.1058 0.202 Uiso 1 1 calc R
C74 C 0.2373(3) 0.53681(16) 0.1265(3) 0.119(2) Uani 1 1 d .
H74 H 0.2137 0.5145 0.1111 0.143 Uiso 1 1 calc R
C75 C 0.14153(16) 0.47702(11) 0.14364(19) 0.0595(10) Uani 1 1 d .
C76 C 0.15639(15) 0.51175(10) 0.17956(16) 0.0544(9) Uani 1 1 d .
C77 C 0.17605(14) 0.50023(10) 0.23822(16) 0.0506(8) Uani 1 1 d .
C78 C 0.17321(15) 0.45863(11) 0.23906(17) 0.0546(9) Uani 1 1 d .
C79 C 0.19416(15) 0.51996(10) 0.35591(17) 0.0527(9) Uani 1 1 d .
C80 C 0.15191(18) 0.49377(12) 0.3489(2) 0.0665(11) Uani 1 1 d .
H80 H 0.1289 0.4820 0.3118 0.080 Uiso 1 1 calc R
C81 C 0.1434(2) 0.48477(13) 0.3967(2) 0.0804(14) Uani 1 1 d .
H81 H 0.1141 0.4672 0.3918 0.096 Uiso 1 1 calc R
C82 C 0.1769(2) 0.50099(13) 0.4502(2) 0.0782(12) Uani 1 1 d .
H82 H 0.1713 0.4941 0.4826 0.094 Uiso 1 1 calc R
C83 C 0.21871(19) 0.52733(12) 0.4577(2) 0.0696(11) Uani 1 1 d .
H83 H 0.2418 0.5387 0.4950 0.084 Uiso 1 1 calc R
C84 C 0.22697(16) 0.53718(11) 0.41024(17) 0.0590(9) Uani 1 1 d .
H84 H 0.2552 0.5558 0.4151 0.071 Uiso 1 1 calc R
C85 C 0.28394(15) 0.52573(10) 0.32676(15) 0.0497(8) Uani 1 1 d .
C86 C 0.31891(16) 0.55341(11) 0.32120(18) 0.0615(10) Uani 1 1 d .
H86 H 0.3035 0.5778 0.3033 0.074 Uiso 1 1 calc R
C87 C 0.37623(17) 0.54574(13) 0.3416(2) 0.0711(11) Uani 1 1 d .
H87 H 0.3998 0.5647 0.3371 0.085 Uiso 1 1 calc R
C88 C 0.39903(17) 0.51052(12) 0.36852(19) 0.0663(11) Uani 1 1 d .
H88 H 0.4383 0.5053 0.3827 0.080 Uiso 1 1 calc R
C89 C 0.36488(16) 0.48298(11) 0.37471(17) 0.0603(10) Uani 1 1 d .
H89 H 0.3805 0.4588 0.3932 0.072 Uiso 1 1 calc R
C90 C 0.30751(15) 0.49066(10) 0.35391(16) 0.0530(9) Uani 1 1 d .
H90 H 0.2841 0.4716 0.3584 0.064 Uiso 1 1 calc R
C91 C 0.03257(17) 0.63071(14) 0.2002(2) 0.0840(15) Uani 1 1 d .
C92 C -0.0098(2) 0.6483(2) 0.2085(3) 0.151(3) Uani 1 1 d .
H92 H -0.0049 0.6519 0.2469 0.181 Uiso 1 1 calc R
C93 C -0.0592(3) 0.6607(3) 0.1600(3) 0.178(4) Uani 1 1 d .
H93 H -0.0879 0.6736 0.1653 0.213 Uiso 1 1 calc R
C94 C -0.0669(3) 0.6544(2) 0.1052(3) 0.153(4) Uani 1 1 d .
H94 H -0.1015 0.6625 0.0724 0.184 Uiso 1 1 calc R
C95 C -0.0253(2) 0.63631(16) 0.0955(2) 0.111(2) Uani 1 1 d .
H95 H -0.0306 0.6325 0.0570 0.133 Uiso 1 1 calc R
C96 C 0.02369(19) 0.62416(14) 0.1442(2) 0.0830(14) Uani 1 1 d .
H96 H 0.0520 0.6109 0.1388 0.100 Uiso 1 1 calc R
C97 C 0.06692(18) 0.58297(14) 0.3012(2) 0.0785(13) Uani 1 1 d .
C98 C 0.09053(18) 0.58420(13) 0.3610(2) 0.0762(13) Uani 1 1 d .
H98 H 0.1238 0.5993 0.3828 0.091 Uiso 1 1 calc R
C99 C 0.0669(2) 0.56379(16) 0.3906(3) 0.0982(17) Uani 1 1 d .
H99 H 0.0832 0.5660 0.4320 0.118 Uiso 1 1 calc R
C100 C 0.0212(3) 0.5410(2) 0.3609(4) 0.135(3) Uani 1 1 d .
H100 H 0.0050 0.5274 0.3813 0.162 Uiso 1 1 calc R
C101 C -0.0017(3) 0.5373(2) 0.3025(4) 0.154(3) Uani 1 1 d .
H101 H -0.0334 0.5205 0.2823 0.185 Uiso 1 1 calc R
C102 C 0.0203(2) 0.55802(19) 0.2697(3) 0.118(2) Uani 1 1 d .
H102 H 0.0042 0.5550 0.2284 0.141 Uiso 1 1 calc R
C103 C 0.10508(18) 0.67629(11) 0.34413(17) 0.0618(10) Uani 1 1 d .
C104 C 0.12786(15) 0.65292(11) 0.30990(17) 0.0582(9) Uani 1 1 d .
C105 C 0.17808(15) 0.66762(10) 0.31981(16) 0.0558(9) Uani 1 1 d .
C106 C 0.19204(18) 0.70149(11) 0.36293(17) 0.0625(11) Uani 1 1 d .
C107 C 0.14306(19) 0.73108(12) 0.41531(19) 0.0690(11) Uani 1 1 d .
C108 C 0.1810(2) 0.73189(18) 0.4723(2) 0.1051(18) Uani 1 1 d .
H108 H 0.2105 0.7129 0.4874 0.126 Uiso 1 1 calc R
C109 C 0.1787(3) 0.7596(2) 0.5100(3) 0.122(2) Uani 1 1 d .
H109 H 0.2073 0.7606 0.5499 0.147 Uiso 1 1 calc R
C110 C 0.1349(3) 0.78526(19) 0.4888(3) 0.114(2) Uani 1 1 d .
H110 H 0.1322 0.8038 0.5145 0.136 Uiso 1 1 calc R
C111 C 0.0936(3) 0.78486(15) 0.4298(3) 0.1001(17) Uani 1 1 d .
H111 H 0.0633 0.8032 0.4154 0.120 Uiso 1 1 calc R
C112 C 0.0973(2) 0.75741(13) 0.3923(2) 0.0786(12) Uani 1 1 d .
H112 H 0.0695 0.7565 0.3521 0.094 Uiso 1 1 calc R
C113 C 0.19223(16) 0.68991(11) 0.22395(17) 0.0589(9) Uani 1 1 d .
C114 C 0.21511(17) 0.72712(11) 0.23822(19) 0.0635(10) Uani 1 1 d .
H114 H 0.2445 0.7325 0.2768 0.076 Uiso 1 1 calc R
C115 C 0.19536(19) 0.75648(13) 0.1966(2) 0.0727(12) Uani 1 1 d .
H115 H 0.2117 0.7818 0.2065 0.087 Uiso 1 1 calc R
C116 C 0.1518(2) 0.74904(15) 0.1405(2) 0.0807(13) Uani 1 1 d .
H116 H 0.1378 0.7692 0.1121 0.097 Uiso 1 1 calc R
C117 C 0.1291(2) 0.71234(16) 0.1265(2) 0.0852(14) Uani 1 1 d .
H117 H 0.0990 0.7073 0.0882 0.102 Uiso 1 1 calc R
C118 C 0.14932(18) 0.68248(13) 0.16731(18) 0.0701(11) Uani 1 1 d .
H118 H 0.1339 0.6570 0.1566 0.084 Uiso 1 1 calc R
C119 C 0.28899(15) 0.65766(10) 0.32502(17) 0.0556(9) Uani 1 1 d .
C120 C 0.32283(17) 0.66622(11) 0.29899(18) 0.0629(10) Uani 1 1 d .
H120 H 0.3054 0.6713 0.2581 0.075 Uiso 1 1 calc R
C121 C 0.38171(17) 0.66741(12) 0.3322(2) 0.0708(11) Uani 1 1 d .
H121 H 0.4045 0.6733 0.3142 0.085 Uiso 1 1 calc R
C122 C 0.40662(17) 0.66006(12) 0.3913(2) 0.0722(12) Uani 1 1 d .
H122 H 0.4468 0.6609 0.4142 0.087 Uiso 1 1 calc R
C123 C 0.37393(17) 0.65152(12) 0.41744(18) 0.0673(11) Uani 1 1 d .
H123 H 0.3917 0.6465 0.4584 0.081 Uiso 1 1 calc R
C124 C 0.31516(16) 0.65019(11) 0.38480(17) 0.0602(10) Uani 1 1 d .
H124 H 0.2929 0.6442 0.4033 0.072 Uiso 1 1 calc R
Cu3 Cu 0.36324(2) 0.62165(2) 0.69297(2) 0.05150(14) Uani 1 1 d .
P9 P 0.27740(5) 0.59036(3) 0.65928(5) 0.0617(3) Uani 1 1 d .
P10 P 0.35029(4) 0.62310(3) 0.59861(4) 0.0472(2) Uani 1 1 d .
P11 P 0.38038(4) 0.68349(3) 0.73284(4) 0.0489(2) Uani 1 1 d .
P12 P 0.44500(5) 0.60046(3) 0.77248(4) 0.0575(2) Uani 1 1 d .
O11 O 0.14230(13) 0.59099(10) 0.54193(18) 0.0966(11) Uani 1 1 d .
O12 O 0.18062(10) 0.61702(8) 0.48879(14) 0.0737(8) Uani 1 1 d .
O13 O 0.24063(11) 0.63683(8) 0.45509(13) 0.0719(8) Uani 1 1 d .
O14 O 0.49126(12) 0.74696(9) 0.80692(12) 0.0705(7) Uani 1 1 d .
O15 O 0.58275(13) 0.62995(10) 0.86209(13) 0.0890(10) Uani 1 1 d .
N3 N 0.55227(13) 0.69365(11) 0.84102(14) 0.0709(10) Uani 1 1 d .
C125 C 0.2277(2) 0.59855(13) 0.6880(3) 0.0857(15) Uani 1 1 d .
C126 C 0.2296(4) 0.57388(17) 0.7314(4) 0.144(3) Uani 1 1 d .
H126 H 0.2545 0.5521 0.7444 0.173 Uiso 1 1 calc R
C127 C 0.1940(5) 0.5821(2) 0.7552(5) 0.208(5) Uani 1 1 d .
H127 H 0.1937 0.5650 0.7839 0.249 Uiso 1 1 calc R
C128 C 0.1601(4) 0.6133(2) 0.7388(5) 0.182(5) Uani 1 1 d .
H128 H 0.1374 0.6183 0.7572 0.218 Uiso 1 1 calc R
C129 C 0.1572(3) 0.63805(19) 0.6965(4) 0.135(3) Uani 1 1 d .
H129 H 0.1322 0.6598 0.6845 0.162 Uiso 1 1 calc R
C130 C 0.1923(2) 0.63059(15) 0.6709(3) 0.0945(17) Uani 1 1 d .
H130 H 0.1916 0.6477 0.6418 0.113 Uiso 1 1 calc R
C131 C 0.2806(2) 0.53734(12) 0.6577(2) 0.0676(11) Uani 1 1 d .
C132 C 0.3291(2) 0.51808(14) 0.6939(3) 0.0987(17) Uani 1 1 d .
H132 H 0.3618 0.5324 0.7201 0.118 Uiso 1 1 calc R
C133 C 0.3313(3) 0.47773(16) 0.6932(4) 0.134(3) Uani 1 1 d .
H133 H 0.3649 0.4645 0.7200 0.161 Uiso 1 1 calc R
C134 C 0.2852(3) 0.45705(16) 0.6538(4) 0.124(2) Uani 1 1 d .
H134 H 0.2879 0.4296 0.6506 0.149 Uiso 1 1 calc R
C135 C 0.2364(3) 0.47534(15) 0.6198(3) 0.110(2) Uani 1 1 d .
H135 H 0.2035 0.4606 0.5950 0.132 Uiso 1 1 calc R
C136 C 0.2331(2) 0.51544(14) 0.6201(3) 0.0939(15) Uani 1 1 d .
H136 H 0.1984 0.5282 0.5948 0.113 Uiso 1 1 calc R
C137 C 0.18518(19) 0.60285(13) 0.5419(2) 0.0765(13) Uani 1 1 d .
C138 C 0.24323(16) 0.60586(11) 0.5851(2) 0.0627(10) Uani 1 1 d .
C139 C 0.27441(15) 0.62079(10) 0.55822(17) 0.0558(9) Uani 1 1 d .
C140 C 0.23547(16) 0.62631(11) 0.4972(2) 0.0628(10) Uani 1 1 d .
C141 C 0.37363(14) 0.58065(10) 0.57347(15) 0.0464(8) Uani 1 1 d .
C142 C 0.40094(16) 0.55037(11) 0.61173(17) 0.0575(9) Uani 1 1 d .
H142 H 0.4089 0.5523 0.6514 0.069 Uiso 1 1 calc R
C143 C 0.41708(18) 0.51673(11) 0.59263(19) 0.0664(10) Uani 1 1 d .
H143 H 0.4355 0.4959 0.6191 0.080 Uiso 1 1 calc R
C144 C 0.40604(17) 0.51428(11) 0.5353(2) 0.0662(11) Uani 1 1 d .
H144 H 0.4173 0.4918 0.5222 0.079 Uiso 1 1 calc R
C145 C 0.37883(15) 0.54409(12) 0.49703(17) 0.0606(10) Uani 1 1 d .
H145 H 0.3711 0.5421 0.4574 0.073 Uiso 1 1 calc R
C146 C 0.36246(14) 0.57707(11) 0.51581(16) 0.0538(9) Uani 1 1 d .
H146 H 0.3433 0.5975 0.4888 0.065 Uiso 1 1 calc R
C147 C 0.37448(14) 0.66364(10) 0.57072(14) 0.0478(8) Uani 1 1 d .
C148 C 0.33855(17) 0.69321(11) 0.53712(17) 0.0598(9) Uani 1 1 d .
H148 H 0.2994 0.6925 0.5269 0.072 Uiso 1 1 calc R
C149 C 0.35956(19) 0.72392(12) 0.51836(18) 0.0697(11) Uani 1 1 d .
H149 H 0.3349 0.7443 0.4956 0.084 Uiso 1 1 calc R
C150 C 0.41592(19) 0.72484(12) 0.53258(18) 0.0684(11) Uani 1 1 d .
H150 H 0.4299 0.7457 0.5190 0.082 Uiso 1 1 calc R
C151 C 0.45228(18) 0.69592(12) 0.56633(18) 0.0637(10) Uani 1 1 d .
H151 H 0.4913 0.6966 0.5762 0.076 Uiso 1 1 calc R
C152 C 0.43127(15) 0.66560(11) 0.58590(16) 0.0540(9) Uani 1 1 d .
H152 H 0.4565 0.6459 0.6101 0.065 Uiso 1 1 calc R
C153 C 0.37167(15) 0.72898(10) 0.69297(15) 0.0510(8) Uani 1 1 d .
C154 C 0.32486(17) 0.75244(11) 0.67958(17) 0.0617(10) Uani 1 1 d .
H154 H 0.2972 0.7447 0.6906 0.074 Uiso 1 1 calc R
C155 C 0.3186(2) 0.78704(13) 0.6503(2) 0.0774(12) Uani 1 1 d .
H155 H 0.2864 0.8030 0.6410 0.093 Uiso 1 1 calc R
C156 C 0.3588(2) 0.79861(13) 0.6345(2) 0.0814(13) Uani 1 1 d .
H156 H 0.3546 0.8228 0.6150 0.098 Uiso 1 1 calc R
C157 C 0.4055(2) 0.77491(13) 0.6469(2) 0.0740(12) Uani 1 1 d .
H157 H 0.4332 0.7827 0.6359 0.089 Uiso 1 1 calc R
C158 C 0.41078(17) 0.73989(11) 0.67541(17) 0.0590(9) Uani 1 1 d .
H158 H 0.4418 0.7231 0.6830 0.071 Uiso 1 1 calc R
C159 C 0.35624(16) 0.69520(10) 0.78605(16) 0.0541(9) Uani 1 1 d .
C160 C 0.37336(17) 0.72816(11) 0.82070(16) 0.0590(9) Uani 1 1 d .
H160 H 0.3986 0.7461 0.8172 0.071 Uiso 1 1 calc R
C161 C 0.35379(19) 0.73519(12) 0.86075(17) 0.0653(11) Uani 1 1 d .
H161 H 0.3665 0.7576 0.8852 0.078 Uiso 1 1 calc R
C162 C 0.3166(2) 0.71024(13) 0.8650(2) 0.0797(13) Uani 1 1 d .
H162 H 0.3031 0.7154 0.8923 0.096 Uiso 1 1 calc R
C163 C 0.2985(3) 0.67793(14) 0.8307(3) 0.0995(18) Uani 1 1 d .
H163 H 0.2726 0.6605 0.8340 0.119 Uiso 1 1 calc R
C164 C 0.3178(2) 0.67040(12) 0.7904(2) 0.0773(13) Uani 1 1 d .
H164 H 0.3046 0.6481 0.7659 0.093 Uiso 1 1 calc R
C165 C 0.49964(17) 0.71245(14) 0.80839(17) 0.0634(10) Uani 1 1 d .
C166 C 0.45723(16) 0.68019(11) 0.77947(15) 0.0535(9) Uani 1 1 d .
C167 C 0.48369(16) 0.64589(12) 0.79522(15) 0.0570(9) Uani 1 1 d .
C168 C 0.54617(18) 0.65353(14) 0.83640(17) 0.0699(12) Uani 1 1 d .
C169 C 0.60538(19) 0.71380(18) 0.8728(2) 0.0861(15) Uani 1 1 d .
C170 C 0.6168(2) 0.7452(2) 0.8473(2) 0.1003(18) Uani 1 1 d .
H170 H 0.5905 0.7534 0.8087 0.120 Uiso 1 1 calc R
C171 C 0.6686(3) 0.7649(2) 0.8798(3) 0.119(2) Uani 1 1 d .
H171 H 0.6776 0.7868 0.8633 0.143 Uiso 1 1 calc R
C172 C 0.7060(2) 0.7526(3) 0.9350(3) 0.125(3) Uani 1 1 d .
H172 H 0.7407 0.7663 0.9571 0.150 Uiso 1 1 calc R
C173 C 0.6940(3) 0.7211(3) 0.9588(3) 0.130(3) Uani 1 1 d .
H173 H 0.7212 0.7126 0.9968 0.156 Uiso 1 1 calc R
C174 C 0.6432(2) 0.70077(19) 0.9291(2) 0.1052(19) Uani 1 1 d .
H174 H 0.6347 0.6791 0.9463 0.126 Uiso 1 1 calc R
C175 C 0.4390(3) 0.58814(15) 0.8378(2) 0.0863(15) Uani 1 1 d .
C176 C 0.4852(4) 0.5843(3) 0.8913(3) 0.181(4) Uani 1 1 d .
H176 H 0.5225 0.5871 0.8960 0.217 Uiso 1 1 calc R
C177 C 0.4765(6) 0.5759(5) 0.9402(4) 0.253(7) Uani 1 1 d .
H177 H 0.5082 0.5716 0.9778 0.304 Uiso 1 1 calc R
C178 C 0.4227(7) 0.5739(4) 0.9330(6) 0.213(6) Uani 1 1 d .
H178 H 0.4167 0.5740 0.9663 0.256 Uiso 1 1 calc R
C179 C 0.3782(5) 0.5719(3) 0.8790(5) 0.166(4) Uani 1 1 d .
H179 H 0.3419 0.5640 0.8734 0.200 Uiso 1 1 calc R
C180 C 0.3858(3) 0.58136(17) 0.8314(3) 0.121(2) Uani 1 1 d .
H180 H 0.3536 0.5832 0.7936 0.145 Uiso 1 1 calc R
C181 C 0.49459(18) 0.56489(11) 0.77067(17) 0.0605(10) Uani 1 1 d .
C182 C 0.52861(16) 0.57388(11) 0.74669(16) 0.0553(9) Uani 1 1 d .
H182 H 0.5289 0.5997 0.7337 0.066 Uiso 1 1 calc R
C183 C 0.56285(17) 0.54589(13) 0.74095(18) 0.0653(10) Uani 1 1 d .
H183 H 0.5878 0.5529 0.7260 0.078 Uiso 1 1 calc R
C184 C 0.5610(2) 0.50808(14) 0.7567(2) 0.0810(13) Uani 1 1 d .
H184 H 0.5845 0.4889 0.7528 0.097 Uiso 1 1 calc R
C185 C 0.5247(3) 0.49814(15) 0.7784(3) 0.1032(19) Uani 1 1 d .
H185 H 0.5226 0.4718 0.7886 0.124 Uiso 1 1 calc R
C186 C 0.4915(2) 0.52596(14) 0.7853(2) 0.0919(16) Uani 1 1 d .
H186 H 0.4664 0.5188 0.8000 0.110 Uiso 1 1 calc R
C187 C -0.0182(4) 0.7321(3) -0.0140(4) 0.177(3) Uiso 1 1 d .
H18A H -0.0185 0.7155 0.0166 0.266 Uiso 1 1 calc GR
H18B H 0.0043 0.7196 -0.0301 0.266 Uiso 1 1 calc GR
H18C H -0.0573 0.7359 -0.0453 0.266 Uiso 1 1 calc GR
C188 C 0.0074(3) 0.7706(2) 0.0117(3) 0.124(2) Uiso 1 1 d .
C189 C 0.0039(3) 0.7847(2) 0.0584(3) 0.123(2) Uiso 1 1 d .
H189 H -0.0131 0.7695 0.0764 0.148 Uiso 1 1 calc R
C190 C 0.0249(4) 0.8211(3) 0.0800(4) 0.162(3) Uiso 1 1 d .
H190 H 0.0208 0.8314 0.1117 0.194 Uiso 1 1 calc R
C191 C 0.0523(4) 0.8429(3) 0.0552(4) 0.159(3) Uiso 1 1 d .
H191 H 0.0689 0.8674 0.0716 0.190 Uiso 1 1 calc R
C192 C 0.0552(3) 0.8286(2) 0.0067(3) 0.135(2) Uiso 1 1 d .
H192 H 0.0723 0.8431 -0.0120 0.162 Uiso 1 1 calc R
C193 C 0.0324(3) 0.7928(2) -0.0128(3) 0.124(2) Uiso 1 1 d .
H193 H 0.0340 0.7826 -0.0460 0.149 Uiso 1 1 calc R
C194 C 0.0944(4) 0.4034(3) 0.4785(5) 0.189(4) Uiso 1 1 d .
H19A H 0.0695 0.3879 0.4439 0.284 Uiso 1 1 calc GR
H19B H 0.1179 0.4206 0.4689 0.284 Uiso 1 1 calc GR
H19C H 0.0712 0.4190 0.4907 0.284 Uiso 1 1 calc GR
C195 C 0.1318(3) 0.37674(19) 0.5274(3) 0.1131(19) Uiso 1 1 d .
C196 C 0.1094(3) 0.3515(2) 0.5542(3) 0.128(2) Uiso 1 1 d .
H196 H 0.0698 0.3521 0.5418 0.154 Uiso 1 1 calc R
C197 C 0.1439(3) 0.3257(2) 0.5985(3) 0.119(2) Uiso 1 1 d .
H197 H 0.1285 0.3083 0.6158 0.143 Uiso 1 1 calc R
C198 C 0.1996(3) 0.3263(2) 0.6155(3) 0.123(2) Uiso 1 1 d .
H198 H 0.2248 0.3093 0.6456 0.148 Uiso 1 1 calc R
C199 C 0.2204(3) 0.35224(19) 0.5888(3) 0.1150(19) Uiso 1 1 d .
H199 H 0.2600 0.3527 0.6010 0.138 Uiso 1 1 calc R
C200 C 0.1862(3) 0.37615(17) 0.5468(3) 0.1021(16) Uiso 1 1 d .
H200 H 0.2022 0.3936 0.5303 0.123 Uiso 1 1 calc R
C201 C 0.1240(8) 0.6644(5) 0.8324(9) 0.349(10) Uiso 1 1 d .
H20A H 0.1599 0.6719 0.8337 0.524 Uiso 1 1 calc R
H20B H 0.1254 0.6710 0.8698 0.524 Uiso 1 1 calc R
H20C H 0.1182 0.6363 0.8256 0.524 Uiso 1 1 calc R
C202 C 0.0823(6) 0.6830(4) 0.7902(6) 0.206(4) Uiso 1 1 d D
C203 C 0.1136(4) 0.7122(2) 0.7737(4) 0.138(2) Uiso 1 1 d .
H203 H 0.1536 0.7117 0.7885 0.166 Uiso 1 1 calc R
C204 C 0.0809(4) 0.7381(2) 0.7373(4) 0.137(2) Uiso 1 1 d .
H204 H 0.1005 0.7561 0.7254 0.165 Uiso 1 1 calc R
C205 C 0.0223(6) 0.7452(4) 0.7117(6) 0.220(5) Uiso 1 1 d .
H205 H 0.0031 0.7672 0.6884 0.264 Uiso 1 1 calc R
C206 C -0.0042(5) 0.7135(3) 0.7265(5) 0.180(4) Uiso 1 1 d .
H206 H -0.0445 0.7115 0.7088 0.216 Uiso 1 1 calc R
C207 C 0.0288(4) 0.6874(2) 0.7651(4) 0.138(2) Uiso 1 1 d D
H207 H 0.0092 0.6687 0.7759 0.165 Uiso 1 1 calc R

loop_
_atom_site_aniso_label
_atom_site_aniso_U_11
_atom_site_aniso_U_22
_atom_site_aniso_U_33
_atom_site_aniso_U_23
_atom_site_aniso_U_13
_atom_site_aniso_U_12
Cu1 0.0457(3) 0.0604(3) 0.0452(3) -0.0071(2) 0.0212(2) -0.0098(2)
P1 0.0504(5) 0.0644(6) 0.0517(6) 0.0042(4) 0.0225(5) -0.0047(4)
P2 0.0447(5) 0.0556(5) 0.0443(5) -0.0058(4) 0.0216(4) -0.0076(4)
P3 0.0465(5) 0.0586(5) 0.0416(5) -0.0095(4) 0.0182(4) -0.0084(4)
P4 0.0507(5) 0.0592(5) 0.0409(5) -0.0058(4) 0.0230(4) -0.0108(4)
O1 0.089(2) 0.069(2) 0.124(3) 0.0181(18) 0.065(2) 0.0174(17)
O2 0.0549(15) 0.0694(17) 0.0593(16) -0.0033(12) 0.0324(13) 0.0020(12)
O3 0.0541(15) 0.0710(17) 0.0556(16) 0.0021(12) 0.0290(13) -0.0044(12)
O4 0.0536(15) 0.0835(19) 0.0487(17) -0.0098(13) 0.0168(13) -0.0004(13)
O5 0.0652(16) 0.0763(18) 0.0639(18) -0.0183(14) 0.0377(14) -0.0104(13)
N1 0.0464(17) 0.068(2) 0.0553(19) -0.0079(15) 0.0232(15) -0.0029(14)
C1 0.066(3) 0.070(3) 0.083(3) 0.006(2) 0.034(2) -0.002(2)
C2 0.085(3) 0.060(3) 0.108(4) -0.011(3) 0.039(3) -0.004(2)
C3 0.131(5) 0.083(4) 0.154(7) -0.026(4) 0.060(5) -0.011(4)
C4 0.188(9) 0.076(5) 0.233(12) -0.015(6) 0.096(9) -0.034(5)
C5 0.227(10) 0.101(6) 0.210(10) 0.045(6) 0.119(9) -0.029(6)
C6 0.152(6) 0.086(4) 0.149(6) 0.020(4) 0.083(5) -0.031(4)
C7 0.051(2) 0.113(4) 0.059(3) 0.020(3) 0.024(2) -0.012(2)
C8 0.084(4) 0.248(9) 0.079(4) 0.046(5) 0.039(3) 0.034(5)
C9 0.064(4) 0.390(15) 0.082(5) 0.070(7) 0.027(4) 0.029(6)
C10 0.107(5) 0.275(11) 0.063(4) 0.041(6) 0.029(4) -0.070(6)
C11 0.153(7) 0.161(6) 0.059(4) 0.008(4) 0.041(4) -0.038(5)
C12 0.106(4) 0.121(4) 0.053(3) 0.010(3) 0.038(3) -0.015(3)
C13 0.062(2) 0.064(3) 0.065(3) 0.0042(19) 0.031(2) 0.004(2)
C14 0.048(2) 0.062(2) 0.050(2) -0.0001(17) 0.0211(17) 0.0005(16)
C15 0.0465(19) 0.058(2) 0.0397(19) -0.0049(15) 0.0197(16) -0.0032(15)
C16 0.050(2) 0.061(2) 0.0401(19) -0.0037(16) 0.0181(17) -0.0009(17)
C17 0.0433(19) 0.055(2) 0.045(2) -0.0041(15) 0.0201(16) -0.0020(15)
C18 0.058(2) 0.082(3) 0.055(2) -0.008(2) 0.029(2) -0.019(2)
C19 0.067(3) 0.109(3) 0.048(2) -0.020(2) 0.027(2) -0.024(2)
C20 0.053(2) 0.083(3) 0.055(3) -0.013(2) 0.0155(19) -0.006(2)
C21 0.044(2) 0.064(2) 0.059(2) -0.0047(18) 0.0229(18) -0.0059(17)
C22 0.049(2) 0.058(2) 0.048(2) -0.0029(16) 0.0246(17) -0.0045(16)
C23 0.0404(18) 0.059(2) 0.045(2) -0.0022(16) 0.0175(16) -0.0041(15)
C24 0.045(2) 0.067(2) 0.055(2) -0.0063(19) 0.0213(18) 0.0000(17)
C25 0.051(2) 0.062(2) 0.070(3) 0.000(2) 0.019(2) 0.0052(18)
C26 0.054(2) 0.079(3) 0.061(3) 0.012(2) 0.018(2) 0.004(2)
C27 0.059(2) 0.092(3) 0.046(2) 0.006(2) 0.0190(19) 0.004(2)
C28 0.052(2) 0.066(2) 0.051(2) -0.0056(18) 0.0213(18) 0.0019(17)
C29 0.049(2) 0.073(3) 0.039(2) -0.0080(17) 0.0161(17) -0.0033(17)
C30 0.101(4) 0.082(3) 0.065(3) -0.010(2) 0.040(3) 0.009(3)
C31 0.129(5) 0.133(5) 0.069(3) -0.035(3) 0.062(3) -0.006(4)
C32 0.087(3) 0.142(5) 0.046(3) -0.001(3) 0.026(2) -0.006(3)
C33 0.069(3) 0.096(3) 0.054(3) 0.004(2) 0.023(2) -0.010(2)
C34 0.054(2) 0.077(3) 0.047(2) -0.0033(19) 0.0225(18) -0.0050(19)
C35 0.053(2) 0.066(2) 0.057(2) -0.0112(19) 0.0233(19) -0.0099(18)
C36 0.054(3) 0.075(3) 0.097(4) -0.014(3) 0.012(2) -0.009(2)
C37 0.052(3) 0.090(4) 0.140(5) -0.024(4) 0.019(3) -0.023(3)
C38 0.081(4) 0.085(4) 0.125(5) -0.025(3) 0.043(3) -0.038(3)
C39 0.097(4) 0.069(3) 0.090(4) -0.004(2) 0.032(3) -0.024(3)
C40 0.064(3) 0.065(3) 0.073(3) -0.009(2) 0.021(2) -0.018(2)
C41 0.052(2) 0.065(2) 0.056(3) -0.0071(18) 0.027(2) -0.0081(18)
C42 0.0465(19) 0.057(2) 0.046(2) -0.0048(16) 0.0223(17) -0.0079(16)
C43 0.050(2) 0.053(2) 0.049(2) -0.0058(16) 0.0266(17) -0.0133(16)
C44 0.053(2) 0.061(2) 0.060(3) -0.0076(18) 0.034(2) -0.0117(17)
C45 0.051(2) 0.077(3) 0.079(3) -0.019(2) 0.027(2) -0.005(2)
C46 0.074(3) 0.101(4) 0.086(4) -0.002(3) 0.028(3) 0.018(3)
C47 0.125(5) 0.133(6) 0.117(5) 0.003(4) 0.035(5) 0.059(4)
C48 0.085(4) 0.178(7) 0.134(6) -0.024(6) 0.023(4) 0.057(5)
C49 0.077(4) 0.156(6) 0.158(7) -0.049(5) 0.058(4) 0.014(4)
C50 0.064(3) 0.105(4) 0.114(4) -0.029(3) 0.048(3) -0.007(3)
C51 0.054(2) 0.063(2) 0.042(2) -0.0027(16) 0.0188(17) -0.0151(17)
C52 0.054(2) 0.069(3) 0.053(2) 0.0036(18) 0.0161(19) -0.0118(18)
C53 0.060(2) 0.068(3) 0.069(3) 0.016(2) 0.016(2) -0.014(2)
C54 0.064(3) 0.104(4) 0.072(3) 0.023(3) 0.021(2) -0.027(3)
C55 0.062(3) 0.115(4) 0.065(3) 0.007(3) 0.036(2) -0.019(2)
C56 0.064(2) 0.085(3) 0.053(2) 0.001(2) 0.032(2) -0.013(2)
C57 0.052(2) 0.064(2) 0.044(2) -0.0084(16) 0.0260(17) -0.0122(17)
C58 0.060(2) 0.073(3) 0.046(2) -0.0062(18) 0.0255(19) -0.0183(19)
C59 0.071(3) 0.090(3) 0.045(2) -0.014(2) 0.027(2) -0.027(2)
C60 0.076(3) 0.080(3) 0.062(3) -0.024(2) 0.035(2) -0.027(2)
C61 0.066(2) 0.068(3) 0.065(3) -0.014(2) 0.029(2) -0.012(2)
C62 0.056(2) 0.069(3) 0.052(2) -0.0050(18) 0.0266(19) -0.0107(18)
Cu2 0.0448(3) 0.0490(3) 0.0562(3) -0.0065(2) 0.0132(2) 0.0020(2)
P5 0.0520(5) 0.0524(5) 0.0526(6) -0.0038(4) 0.0161(4) 0.0010(4)
P6 0.0433(5) 0.0487(5) 0.0506(5) -0.0062(4) 0.0170(4) -0.0014(4)
P7 0.0409(5) 0.0657(6) 0.0682(7) -0.0238(5) 0.0116(5) 0.0009(4)
P8 0.0475(5) 0.0469(5) 0.0512(5) -0.0032(4) 0.0102(4) 0.0008(4)
O6 0.0780(19) 0.0684(18) 0.0488(17) -0.0138(13) 0.0147(14) 0.0017(14)
O7 0.0541(14) 0.0541(15) 0.0621(16) -0.0139(12) 0.0218(13) -0.0071(11)
O8 0.0683(17) 0.0497(15) 0.0696(18) -0.0018(13) 0.0332(14) -0.0027(12)
O9 0.0504(16) 0.081(2) 0.081(2) -0.0227(15) 0.0189(15) 0.0074(14)
O10 0.0735(18) 0.0606(16) 0.0622(17) -0.0122(13) 0.0198(15) -0.0160(14)
N2 0.0555(19) 0.0604(19) 0.059(2) -0.0114(15) 0.0200(16) 0.0035(15)
C63 0.068(3) 0.066(3) 0.052(2) -0.0051(19) 0.018(2) 0.007(2)
C64 0.093(4) 0.088(3) 0.072(3) 0.008(3) 0.029(3) 0.002(3)
C65 0.128(5) 0.126(5) 0.075(4) 0.027(3) 0.036(4) 0.029(4)
C66 0.113(5) 0.118(5) 0.057(3) 0.002(3) 0.008(3) 0.033(4)
C67 0.078(3) 0.095(4) 0.068(3) -0.021(3) 0.001(3) 0.013(3)
C68 0.070(3) 0.075(3) 0.059(3) -0.008(2) 0.012(2) 0.010(2)
C69 0.064(2) 0.058(2) 0.081(3) 0.004(2) 0.036(2) 0.0067(19)
C70 0.079(3) 0.073(3) 0.100(4) -0.006(2) 0.044(3) -0.013(2)
C71 0.084(4) 0.096(4) 0.153(6) 0.003(4) 0.071(4) -0.008(3)
C72 0.108(5) 0.090(4) 0.241(9) 0.010(5) 0.120(6) -0.001(4)
C73 0.182(7) 0.084(4) 0.346(13) -0.041(6) 0.212(9) -0.015(4)
C74 0.118(5) 0.079(4) 0.206(7) -0.035(4) 0.113(5) -0.023(3)
C75 0.051(2) 0.058(2) 0.061(3) -0.0054(19) 0.0203(19) -0.0011(17)
C76 0.0450(19) 0.054(2) 0.055(2) -0.0083(17) 0.0162(17) -0.0013(16)
C77 0.0426(18) 0.048(2) 0.053(2) -0.0068(16) 0.0164(17) -0.0029(15)
C78 0.047(2) 0.058(2) 0.058(2) -0.0079(19) 0.0246(18) -0.0017(17)
C79 0.047(2) 0.049(2) 0.062(2) -0.0069(17) 0.0261(18) 0.0008(16)
C80 0.068(3) 0.064(2) 0.076(3) -0.023(2) 0.040(2) -0.013(2)
C81 0.098(3) 0.069(3) 0.108(4) -0.023(3) 0.076(3) -0.022(2)
C82 0.100(3) 0.072(3) 0.085(3) -0.008(2) 0.062(3) -0.006(3)
C83 0.075(3) 0.068(3) 0.067(3) -0.009(2) 0.035(2) 0.005(2)
C84 0.050(2) 0.065(2) 0.061(2) -0.0089(19) 0.0266(19) -0.0006(17)
C85 0.050(2) 0.051(2) 0.045(2) -0.0031(15) 0.0201(16) 0.0014(16)
C86 0.055(2) 0.053(2) 0.075(3) 0.0025(18) 0.029(2) 0.0019(17)
C87 0.054(2) 0.074(3) 0.089(3) 0.007(2) 0.037(2) -0.005(2)
C88 0.048(2) 0.078(3) 0.072(3) -0.010(2) 0.028(2) 0.003(2)
C89 0.055(2) 0.058(2) 0.058(2) -0.0030(18) 0.0184(19) 0.0095(18)
C90 0.049(2) 0.053(2) 0.051(2) -0.0050(16) 0.0190(17) -0.0028(16)
C91 0.051(2) 0.090(3) 0.072(3) -0.038(2) -0.002(2) 0.016(2)
C92 0.085(4) 0.206(7) 0.094(4) -0.072(5) -0.012(3) 0.066(4)
C93 0.106(5) 0.239(9) 0.098(5) -0.075(5) -0.024(4) 0.104(5)
C94 0.107(5) 0.159(6) 0.097(5) -0.057(4) -0.029(4) 0.072(4)
C95 0.085(4) 0.106(4) 0.079(4) -0.028(3) -0.012(3) 0.025(3)
C96 0.062(3) 0.083(3) 0.075(3) -0.017(2) 0.009(2) 0.014(2)
C97 0.052(2) 0.085(3) 0.100(4) -0.041(3) 0.037(3) -0.017(2)
C98 0.056(2) 0.074(3) 0.097(4) -0.029(2) 0.035(3) -0.013(2)
C99 0.083(3) 0.111(4) 0.123(5) -0.036(3) 0.067(3) -0.029(3)
C100 0.111(5) 0.178(7) 0.136(6) -0.052(5) 0.075(5) -0.067(5)
C101 0.107(5) 0.183(7) 0.183(8) -0.050(6) 0.078(6) -0.093(5)
C102 0.087(4) 0.141(5) 0.113(5) -0.047(4) 0.038(4) -0.045(4)
C103 0.056(2) 0.056(2) 0.056(2) -0.0111(18) 0.0121(19) 0.0046(18)
C104 0.045(2) 0.057(2) 0.056(2) -0.0080(17) 0.0112(17) 0.0076(17)
C105 0.052(2) 0.048(2) 0.050(2) -0.0005(16) 0.0095(17) 0.0086(16)
C106 0.070(3) 0.043(2) 0.048(2) -0.0013(16) 0.007(2) 0.0020(19)
C107 0.083(3) 0.058(2) 0.061(3) -0.0146(19) 0.031(2) -0.004(2)
C108 0.083(3) 0.127(5) 0.076(4) -0.026(3) 0.015(3) 0.016(3)
C109 0.100(4) 0.157(6) 0.082(4) -0.046(4) 0.021(3) 0.026(4)
C110 0.151(6) 0.109(5) 0.099(5) -0.046(4) 0.074(5) -0.037(4)
C111 0.140(5) 0.071(3) 0.119(5) -0.012(3) 0.085(4) 0.007(3)
C112 0.095(3) 0.075(3) 0.074(3) 0.001(2) 0.046(3) 0.007(2)
C113 0.055(2) 0.056(2) 0.054(2) -0.0031(17) 0.0167(19) 0.0077(17)
C114 0.056(2) 0.057(2) 0.066(3) 0.0030(19) 0.020(2) 0.0056(18)
C115 0.069(3) 0.067(3) 0.085(3) 0.014(2) 0.040(3) 0.013(2)
C116 0.085(3) 0.083(3) 0.080(3) 0.027(3) 0.044(3) 0.021(3)
C117 0.081(3) 0.102(4) 0.055(3) 0.014(3) 0.018(2) 0.008(3)
C118 0.067(3) 0.072(3) 0.052(2) -0.003(2) 0.013(2) 0.000(2)
C119 0.051(2) 0.047(2) 0.055(2) -0.0050(16) 0.0140(18) -0.0033(16)
C120 0.060(2) 0.060(2) 0.055(2) -0.0018(18) 0.016(2) 0.0044(18)
C121 0.055(2) 0.075(3) 0.076(3) 0.005(2) 0.027(2) 0.000(2)
C122 0.047(2) 0.074(3) 0.072(3) -0.004(2) 0.009(2) 0.0001(19)
C123 0.054(2) 0.072(3) 0.053(2) -0.0017(19) 0.008(2) -0.0056(19)
C124 0.054(2) 0.060(2) 0.053(2) 0.0005(17) 0.0142(19) 0.0005(17)
Cu3 0.0577(3) 0.0503(3) 0.0521(3) -0.0039(2) 0.0307(3) -0.0042(2)
P9 0.0682(6) 0.0531(6) 0.0805(7) -0.0101(5) 0.0489(6) -0.0116(5)
P10 0.0453(5) 0.0492(5) 0.0454(5) -0.0047(4) 0.0203(4) -0.0044(4)
P11 0.0507(5) 0.0516(5) 0.0437(5) -0.0050(4) 0.0219(4) -0.0014(4)
P12 0.0707(6) 0.0624(6) 0.0481(5) 0.0090(4) 0.0354(5) 0.0122(5)
O11 0.0522(17) 0.096(2) 0.141(3) -0.017(2) 0.045(2) -0.0240(16)
O12 0.0403(14) 0.0701(18) 0.092(2) -0.0108(16) 0.0166(14) -0.0043(12)
O13 0.0563(16) 0.0773(19) 0.0592(18) 0.0032(14) 0.0090(14) -0.0010(13)
O14 0.0675(18) 0.073(2) 0.0611(17) -0.0227(14) 0.0229(14) -0.0114(14)
O15 0.0729(19) 0.117(3) 0.0533(17) -0.0143(17) 0.0111(15) 0.0337(19)
N3 0.0484(19) 0.100(3) 0.0479(19) -0.0259(18) 0.0100(15) 0.0011(17)
C125 0.106(4) 0.055(3) 0.140(5) -0.026(3) 0.094(4) -0.021(2)
C126 0.232(8) 0.079(4) 0.239(9) -0.013(4) 0.209(8) -0.027(4)
C127 0.364(14) 0.090(5) 0.375(14) -0.011(6) 0.343(13) -0.015(7)
C128 0.247(10) 0.103(5) 0.344(14) -0.050(7) 0.261(11) -0.045(6)
C129 0.130(5) 0.089(4) 0.251(9) -0.070(5) 0.145(6) -0.035(4)
C130 0.089(3) 0.078(3) 0.147(5) -0.035(3) 0.080(4) -0.026(3)
C131 0.084(3) 0.059(2) 0.083(3) -0.014(2) 0.058(3) -0.020(2)
C132 0.086(4) 0.065(3) 0.137(5) -0.001(3) 0.047(4) -0.004(3)
C133 0.108(5) 0.054(3) 0.224(8) -0.001(4) 0.065(5) 0.001(3)
C134 0.124(5) 0.056(3) 0.203(8) -0.013(4) 0.086(5) -0.006(4)
C135 0.107(4) 0.063(3) 0.162(6) -0.027(3) 0.067(4) -0.026(3)
C136 0.098(4) 0.068(3) 0.126(5) -0.014(3) 0.061(3) -0.017(3)
C137 0.059(3) 0.066(3) 0.101(4) -0.012(2) 0.035(3) -0.008(2)
C138 0.049(2) 0.054(2) 0.089(3) -0.013(2) 0.037(2) -0.0092(17)
C139 0.048(2) 0.052(2) 0.063(2) -0.0044(17) 0.0217(19) 0.0006(16)
C140 0.054(2) 0.053(2) 0.070(3) -0.008(2) 0.021(2) -0.0056(17)
C141 0.0396(18) 0.0499(19) 0.046(2) -0.0070(15) 0.0169(16) -0.0085(14)
C142 0.066(2) 0.056(2) 0.052(2) -0.0007(17) 0.0289(19) -0.0032(18)
C143 0.076(3) 0.051(2) 0.070(3) 0.0006(19) 0.033(2) 0.0080(19)
C144 0.060(2) 0.054(2) 0.078(3) -0.021(2) 0.027(2) -0.0024(18)
C145 0.048(2) 0.076(3) 0.052(2) -0.019(2) 0.0191(18) -0.0063(19)
C146 0.0439(19) 0.059(2) 0.050(2) -0.0062(17) 0.0153(17) -0.0042(16)
C147 0.050(2) 0.051(2) 0.0376(18) -0.0042(15) 0.0170(16) -0.0046(15)
C148 0.054(2) 0.061(2) 0.056(2) 0.0013(18) 0.0194(19) -0.0040(18)
C149 0.074(3) 0.064(3) 0.054(2) 0.0128(19) 0.017(2) 0.000(2)
C150 0.080(3) 0.069(3) 0.054(2) 0.001(2) 0.030(2) -0.022(2)
C151 0.060(2) 0.070(3) 0.061(2) -0.008(2) 0.028(2) -0.018(2)
C152 0.048(2) 0.060(2) 0.049(2) -0.0025(17) 0.0189(17) -0.0054(16)
C153 0.051(2) 0.052(2) 0.0415(19) -0.0095(15) 0.0154(17) -0.0061(16)
C154 0.061(2) 0.064(2) 0.053(2) 0.0025(18) 0.0212(19) 0.0007(19)
C155 0.081(3) 0.073(3) 0.069(3) 0.006(2) 0.029(3) 0.012(2)
C156 0.113(4) 0.061(3) 0.068(3) 0.007(2) 0.041(3) -0.001(3)
C157 0.088(3) 0.072(3) 0.071(3) -0.005(2) 0.045(3) -0.018(2)
C158 0.066(2) 0.060(2) 0.054(2) -0.0052(18) 0.031(2) -0.0064(18)
C159 0.060(2) 0.054(2) 0.050(2) 0.0021(17) 0.0281(18) 0.0067(17)
C160 0.062(2) 0.061(2) 0.048(2) -0.0015(17) 0.0217(19) 0.0064(18)
C161 0.085(3) 0.064(2) 0.045(2) -0.0044(18) 0.029(2) 0.016(2)
C162 0.111(4) 0.073(3) 0.084(3) 0.000(2) 0.070(3) 0.006(3)
C163 0.148(5) 0.072(3) 0.134(5) -0.015(3) 0.111(4) -0.015(3)
C164 0.111(4) 0.061(3) 0.092(3) -0.013(2) 0.074(3) -0.009(2)
C165 0.064(3) 0.082(3) 0.043(2) -0.013(2) 0.0242(19) -0.005(2)
C166 0.058(2) 0.066(2) 0.0360(19) -0.0056(16) 0.0221(17) -0.0014(18)
C167 0.061(2) 0.072(3) 0.0366(19) -0.0008(17) 0.0226(18) 0.0120(19)
C168 0.067(3) 0.094(3) 0.043(2) -0.018(2) 0.022(2) 0.014(2)
C169 0.059(3) 0.128(4) 0.063(3) -0.042(3) 0.022(2) -0.011(3)
C170 0.066(3) 0.163(6) 0.068(3) -0.043(4) 0.029(3) -0.028(3)
C171 0.083(4) 0.179(6) 0.099(5) -0.059(4) 0.047(4) -0.048(4)
C172 0.054(3) 0.182(8) 0.115(6) -0.076(5) 0.020(4) -0.023(4)
C173 0.074(4) 0.160(7) 0.103(5) -0.054(5) 0.000(4) 0.003(4)
C174 0.062(3) 0.146(5) 0.072(3) -0.038(3) 0.003(3) 0.003(3)
C175 0.125(4) 0.092(3) 0.074(3) 0.023(3) 0.074(3) 0.030(3)
C176 0.187(8) 0.293(12) 0.077(5) 0.063(6) 0.075(5) 0.035(8)
C177 0.284(15) 0.41(2) 0.098(7) 0.083(9) 0.113(9) 0.059(14)
C178 0.332(18) 0.240(11) 0.181(11) 0.077(9) 0.215(13) 0.090(12)
C179 0.254(11) 0.168(7) 0.177(9) 0.037(7) 0.183(9) 0.019(7)
C180 0.185(7) 0.110(4) 0.130(5) 0.033(4) 0.124(5) 0.020(4)
C181 0.076(3) 0.059(2) 0.051(2) 0.0115(18) 0.035(2) 0.0149(19)
C182 0.061(2) 0.056(2) 0.049(2) 0.0031(16) 0.0258(19) 0.0040(17)
C183 0.063(2) 0.078(3) 0.057(2) 0.000(2) 0.030(2) 0.009(2)
C184 0.093(3) 0.076(3) 0.089(3) 0.012(2) 0.056(3) 0.024(2)
C185 0.141(5) 0.067(3) 0.143(5) 0.035(3) 0.101(4) 0.041(3)
C186 0.120(4) 0.080(3) 0.108(4) 0.037(3) 0.081(4) 0.026(3)

loop_
_atom_type_symbol
_atom_type_description
_atom_type_scat_dispersion_real
_atom_type_scat_dispersion_imag
_atom_type_scat_source
C C 0.0181 0.0091 'International Tables Vol C Tables 4.2.6.8 and 6.1.1.4'
H H 0.0000 0.0000 'International Tables Vol C Tables 4.2.6.8 and 6.1.1.4'
Cu Cu -1.9646 0.5888 'International Tables Vol C Tables 4.2.6.8 and 6.1.1.4'
N N 0.0311 0.0180 'International Tables Vol C Tables 4.2.6.8 and 6.1.1.4'
O O 0.0492 0.0322 'International Tables Vol C Tables 4.2.6.8 and 6.1.1.4'
P P 0.2955 0.4335 'International Tables Vol C Tables 4.2.6.8 and 6.1.1.4'

loop_
_exptl_crystal_face_index_h
_exptl_crystal_face_index_k
_exptl_crystal_face_index_l
_exptl_crystal_face_perp_dist
3 4 -1 0.0855
3 4 1 0.0869
3 0 -4 0.1274
0 1 0 0.0929
0 3 2 0.1207
-4 0 2 0.1673
-3 -4 -1 0.1023
-3 4 -1 0.1641
-3 4 4 0.1648
-3 -4 4 0.0934
0 -1 0 0.0912
0 3 -2 0.1268

loop_
_geom_angle_atom_site_label_1
_geom_angle_atom_site_label_2
_geom_angle_atom_site_label_3
_geom_angle
P1 Cu1 P2 89.27(4)
P1 Cu1 P3 123.00(4)
P2 Cu1 P3 111.13(4)
P4 Cu1 P1 126.71(4)
P4 Cu1 P2 119.79(4)
P4 Cu1 P3 89.11(4)
C1 P1 Cu1 124.15(15)
C1 P1 C7 104.1(2)
C7 P1 Cu1 115.26(18)
C14 P1 Cu1 100.54(13)
C14 P1 C1 106.5(2)
C14 P1 C7 104.19(18)
C15 P2 Cu1 100.88(12)
C15 P2 C17 103.13(16)
C15 P2 C23 107.58(16)
C17 P2 Cu1 117.99(12)
C23 P2 Cu1 122.34(11)
C23 P2 C17 102.97(16)
C29 P3 Cu1 122.72(12)
C29 P3 C35 103.78(18)
C29 P3 C42 104.63(17)
C35 P3 Cu1 119.36(14)
C35 P3 C42 102.98(17)
C42 P3 Cu1 100.54(11)
C43 P4 Cu1 100.38(12)
C43 P4 C51 98.65(16)
C51 P4 Cu1 118.75(13)
C57 P4 Cu1 124.81(12)
C57 P4 C43 107.20(17)
C57 P4 C51 103.29(16)
C16 O2 C13 108.9(3)
C41 N1 C45 124.3(3)
C44 N1 C41 110.7(3)
C44 N1 C45 124.9(3)
C2 C1 P1 120.4(4)
C6 C1 P1 119.9(5)
C6 C1 C2 119.5(5)
C1 C2 C3 120.2(6)
C4 C3 C2 120.6(8)
C3 C4 C5 121.0(8)
C4 C5 C6 118.9(7)
C1 C6 C5 119.8(7)
C8 C7 P1 120.3(5)
C12 C7 P1 120.4(4)
C12 C7 C8 119.2(5)
C7 C8 C9 119.3(8)
C10 C9 C8 117.7(7)
C11 C10 C9 123.0(7)
C10 C11 C12 118.5(8)
C7 C12 C11 122.2(6)
O1 C13 O2 118.3(4)
O1 C13 C14 134.0(4)
O2 C13 C14 107.6(3)
C13 C14 P1 129.3(3)
C15 C14 P1 121.2(3)
C15 C14 C13 108.8(3)
C14 C15 P2 121.0(3)
C14 C15 C16 107.5(3)
C16 C15 P2 130.9(3)
O2 C16 C15 107.1(3)
O3 C16 O2 119.1(3)
O3 C16 C15 133.8(3)
C18 C17 P2 120.4(3)
C18 C17 C22 118.5(3)
C22 C17 P2 121.0(3)
C19 C18 C17 120.7(4)
C18 C19 C20 120.6(4)
C21 C20 C19 119.7(4)
C20 C21 C22 120.1(3)
C21 C22 C17 120.4(3)
C24 C23 P2 116.8(3)
C28 C23 P2 123.5(3)
C28 C23 C24 119.6(3)
C25 C24 C23 119.7(4)
C26 C25 C24 120.5(4)
C25 C26 C27 119.6(4)
C26 C27 C28 120.5(4)
C23 C28 C27 120.1(4)
C30 C29 P3 119.0(3)
C30 C29 C34 119.5(4)
C34 C29 P3 121.4(3)
C29 C30 C31 119.6(5)
C32 C31 C30 120.7(5)
C33 C32 C31 120.0(5)
C32 C33 C34 120.1(5)
C29 C34 C33 119.9(4)
C36 C35 P3 123.7(3)
C40 C35 P3 118.8(3)
C40 C35 C36 117.5(4)
C35 C36 C37 120.3(5)
C38 C37 C36 121.5(5)
C37 C38 C39 119.5(5)
C38 C39 C40 119.9(5)
C35 C40 C39 121.2(4)
O4 C41 N1 125.3(4)
O4 C41 C42 129.0(4)
N1 C41 C42 105.7(3)
C41 C42 P3 129.9(3)
C43 C42 P3 121.1(3)
C43 C42 C41 108.9(3)
C42 C43 P4 121.5(3)
C42 C43 C44 108.9(3)
C44 C43 P4 129.1(3)
O5 C44 N1 126.6(4)
O5 C44 C43 127.6(4)
N1 C44 C43 105.7(3)
C46 C45 N1 118.2(4)
C50 C45 N1 119.1(5)
C50 C45 C46 122.7(5)
C45 C46 C47 117.4(6)
C48 C47 C46 121.9(7)
C47 C48 C49 120.0(6)
C48 C49 C50 119.8(6)
C45 C50 C49 118.1(6)
C52 C51 P4 118.6(3)
C56 C51 P4 120.9(3)
C56 C51 C52 120.4(3)
C53 C52 C51 118.8(4)
C54 C53 C52 120.2(4)
C53 C54 C55 120.7(4)
C56 C55 C54 120.4(5)
C55 C56 C51 119.5(4)
C58 C57 P4 118.1(3)
C62 C57 P4 122.4(3)
C62 C57 C58 119.2(3)
C59 C58 C57 120.1(4)
C60 C59 C58 120.2(4)
C59 C60 C61 120.0(4)
C62 C61 C60 120.2(4)
C61 C62 C57 120.3(4)
P6 Cu2 P5 89.27(4)
P6 Cu2 P7 109.22(5)
P6 Cu2 P8 122.44(4)
P7 Cu2 P5 124.23(4)
P8 Cu2 P5 124.09(4)
P8 Cu2 P7 89.96(4)
C63 P5 Cu2 126.83(14)
C63 P5 C69 103.1(2)
C69 P5 Cu2 112.79(15)
C76 P5 Cu2 100.10(13)
C76 P5 C63 106.84(18)
C76 P5 C69 105.29(18)
C77 P6 Cu2 100.49(12)
C77 P6 C79 108.65(17)
C77 P6 C85 103.40(16)
C79 P6 Cu2 120.75(12)
C79 P6 C85 102.58(16)
C85 P6 Cu2 119.39(12)
C91 P7 Cu2 118.45(18)
C91 P7 C97 102.7(2)
C91 P7 C104 104.36(18)
C97 P7 Cu2 125.09(15)
C104 P7 Cu2 100.81(13)
C104 P7 C97 102.4(2)
C105 P8 Cu2 100.83(13)
C105 P8 C113 100.01(17)
C113 P8 Cu2 116.67(13)
C119 P8 Cu2 124.24(12)
C119 P8 C105 107.34(18)
C119 P8 C113 104.59(18)
C78 O7 C75 109.3(3)
C103 N2 C107 122.4(3)
C106 N2 C103 112.5(3)
C106 N2 C107 125.1(3)
C64 C63 P5 119.6(4)
C68 C63 P5 122.1(3)
C68 C63 C64 118.1(4)
C65 C64 C63 120.8(5)
C64 C65 C66 120.0(6)
C67 C66 C65 120.0(5)
C66 C67 C68 119.4(5)
C63 C68 C67 121.7(5)
C70 C69 P5 120.0(3)
C74 C69 P5 121.6(4)
C74 C69 C70 118.3(4)
C71 C70 C69 121.3(5)
C72 C71 C70 120.7(6)
C71 C72 C73 119.8(5)
C72 C73 C74 119.7(6)
C69 C74 C73 120.4(5)
O6 C75 O7 119.6(3)
O6 C75 C76 133.6(4)
O7 C75 C76 106.8(3)
C75 C76 P5 130.5(3)
C77 C76 P5 121.1(3)
C77 C76 C75 108.1(3)
C76 C77 P6 120.4(3)
C76 C77 C78 107.5(3)
C78 C77 P6 131.3(3)
O7 C78 C77 108.0(3)
O8 C78 O7 118.5(3)
O8 C78 C77 133.5(4)
C80 C79 P6 123.5(3)
C80 C79 C84 119.4(4)
C84 C79 P6 117.1(3)
C79 C80 C81 119.6(4)
C82 C81 C80 120.6(4)
C81 C82 C83 120.4(4)
C82 C83 C84 119.7(4)
C79 C84 C83 120.3(4)
C86 C85 P6 120.3(3)
C90 C85 P6 120.9(3)
C90 C85 C86 118.8(3)
C85 C86 C87 120.5(4)
C88 C87 C86 120.0(4)
C89 C88 C87 120.1(4)
C88 C89 C90 119.8(4)
C85 C90 C89 120.9(4)
C92 C91 P7 121.0(4)
C96 C91 P7 119.1(3)
C96 C91 C92 119.5(4)
C93 C92 C91 119.3(6)
C94 C93 C92 120.3(6)
C93 C94 C95 121.6(5)
C96 C95 C94 117.4(6)
C91 C96 C95 121.8(5)
C98 C97 P7 122.0(3)
C98 C97 C102 118.6(5)
C102 C97 P7 119.3(4)
C97 C98 C99 121.6(4)
C100 C99 C98 120.4(6)
C101 C100 C99 120.2(7)
C100 C101 C102 121.9(6)
C97 C102 C101 117.2(6)
O9 C103 N2 126.0(4)
O9 C103 C104 129.3(4)
N2 C103 C104 104.7(3)
C103 C104 P7 128.8(3)
C105 C104 P7 121.7(3)
C105 C104 C103 109.5(3)
C104 C105 P8 121.3(3)
C104 C105 C106 107.4(3)
C106 C105 P8 130.9(3)
O10 C106 N2 127.7(4)
O10 C106 C105 126.4(4)
N2 C106 C105 105.9(3)
C108 C107 N2 121.6(4)
C108 C107 C112 120.4(4)
C112 C107 N2 118.1(4)
C107 C108 C109 121.9(5)
C110 C109 C108 118.7(6)
C109 C110 C111 121.2(5)
C112 C111 C110 119.4(6)
C111 C112 C107 118.4(5)
C114 C113 P8 122.2(3)
C114 C113 C118 119.2(4)
C118 C113 P8 118.5(3)
C115 C114 C113 120.4(4)
C114 C115 C116 120.1(4)
C117 C116 C115 119.5(4)
C116 C117 C118 121.0(4)
C117 C118 C113 119.8(4)
C120 C119 P8 119.0(3)
C124 C119 P8 121.7(3)
C124 C119 C120 118.8(3)
C121 C120 C119 120.7(4)
C122 C121 C120 119.4(4)
C123 C122 C121 120.5(4)
C122 C123 C124 120.7(4)
C123 C124 C119 119.8(4)
P9 Cu3 P10 89.40(4)
P9 Cu3 P11 123.30(4)
P10 Cu3 P11 110.68(4)
P12 Cu3 P9 123.06(4)
P12 Cu3 P10 123.90(4)
P12 Cu3 P11 89.32(4)
C125 P9 Cu3 124.19(16)
C131 P9 Cu3 115.20(15)
C131 P9 C125 102.35(19)
C138 P9 Cu3 100.19(12)
C138 P9 C125 107.3(2)
C138 P9 C131 106.3(2)
C139 P10 Cu3 100.08(13)
C139 P10 C141 103.99(16)
C139 P10 C147 108.67(17)
C141 P10 Cu3 117.33(12)
C147 P10 Cu3 122.43(11)
C147 P10 C141 102.74(16)
C153 P11 Cu3 126.01(11)
C153 P11 C159 104.16(17)
C153 P11 C166 103.16(17)
C159 P11 Cu3 118.32(13)
C166 P11 Cu3 99.21(12)
C166 P11 C159 101.87(16)
C167 P12 Cu3 99.91(12)
C167 P12 C175 100.8(2)
C167 P12 C181 106.01(19)
C175 P12 Cu3 116.07(19)
C181 P12 Cu3 125.71(13)
C181 P12 C175 104.9(2)
C137 O12 C140 109.1(3)
C165 N3 C169 123.9(4)
C168 N3 C165 111.2(3)
C168 N3 C169 124.9(4)
C126 C125 P9 118.9(4)
C130 C125 P9 120.8(4)
C130 C125 C126 120.0(5)
C127 C126 C125 118.0(7)
C128 C127 C126 121.9(8)
C127 C128 C129 121.6(6)
C128 C129 C130 118.3(7)
C125 C130 C129 120.2(6)
C132 C131 P9 120.7(4)
C132 C131 C136 118.2(4)
C136 C131 P9 121.1(4)
C131 C132 C133 120.7(5)
C134 C133 C132 119.9(6)
C135 C134 C133 120.0(5)
C134 C135 C136 120.7(6)
C135 C136 C131 120.1(6)
O11 C137 O12 118.2(4)
O11 C137 C138 134.5(5)
O12 C137 C138 107.3(4)
C137 C138 P9 129.6(3)
C139 C138 P9 121.6(3)
C139 C138 C137 108.6(4)
C138 C139 P10 120.0(3)
C138 C139 C140 107.6(3)
C140 C139 P10 131.8(3)
O12 C140 C139 107.2(4)
O13 C140 O12 118.8(4)
O13 C140 C139 134.0(4)
C142 C141 P10 119.9(3)
C142 C141 C146 118.5(3)
C146 C141 P10 121.5(3)
C141 C142 C143 120.8(4)
C144 C143 C142 119.3(4)
C145 C144 C143 120.3(4)
C144 C145 C146 120.3(4)
C145 C146 C141 120.8(4)
C148 C147 P10 122.5(3)
C152 C147 P10 118.4(3)
C152 C147 C148 119.0(3)
C147 C148 C149 120.1(4)
C150 C149 C148 120.1(4)
C149 C150 C151 120.6(4)
C150 C151 C152 119.2(4)
C147 C152 C151 121.0(4)
C154 C153 P11 119.6(3)
C158 C153 P11 120.5(3)
C158 C153 C154 119.8(4)
C155 C154 C153 119.8(4)
C154 C155 C156 120.4(4)
C155 C156 C157 120.2(4)
C158 C157 C156 118.9(4)
C153 C158 C157 120.8(4)
C160 C159 P11 123.0(3)
C160 C159 C164 118.7(4)
C164 C159 P11 118.2(3)
C159 C160 C161 120.2(4)
C162 C161 C160 120.3(4)
C161 C162 C163 120.4(4)
C162 C163 C164 120.0(5)
C159 C164 C163 120.3(4)
O14 C165 N3 126.1(4)
O14 C165 C166 128.6(4)
N3 C165 C166 105.3(4)
C165 C166 P11 128.9(3)
C167 C166 P11 121.6(3)
C167 C166 C165 109.4(3)
C166 C167 P12 121.6(3)
C166 C167 C168 108.0(4)
C168 C167 P12 130.2(3)
O15 C168 N3 126.3(4)
O15 C168 C167 127.5(4)
N3 C168 C167 106.1(3)
C170 C169 N3 119.2(5)
C170 C169 C174 122.6(5)
C174 C169 N3 118.2(6)
C169 C170 C171 118.0(6)
C172 C171 C170 120.1(7)
C173 C172 C171 120.6(6)
C172 C173 C174 122.0(7)
C173 C174 C169 116.7(7)
C176 C175 P12 122.2(5)
C176 C175 C180 119.5(5)
C180 C175 P12 118.2(4)
C175 C176 C177 118.5(9)
C178 C177 C176 119.9(10)
C179 C178 C177 119.9(9)
C178 C179 C180 119.1(10)
C175 C180 C179 121.2(8)
C182 C181 P12 121.0(3)
C182 C181 C186 118.6(4)
C186 C181 P12 119.6(3)
C181 C182 C183 120.9(4)
C184 C183 C182 120.3(4)
C183 C184 C185 119.4(4)
C186 C185 C184 120.5(5)
C185 C186 C181 120.2(4)
C189 C188 C187 120.4(7)
C189 C188 C193 118.6(7)
C193 C188 C187 120.8(8)
C188 C189 C190 120.2(8)
C189 C190 C191 120.0(9)
C192 C191 C190 119.7(9)
C193 C192 C191 116.6(8)
C188 C193 C192 124.7(8)
C196 C195 C194 121.5(7)
C200 C195 C194 121.0(7)
C200 C195 C196 117.5(7)
C197 C196 C195 121.7(7)
C198 C197 C196 117.3(7)
C197 C198 C199 119.4(7)
C200 C199 C198 121.4(7)
C195 C200 C199 122.7(7)
C201 C202 C203 101.5(13)
C207 C202 C201 142.9(17)
C207 C202 C203 115.0(12)
C204 C203 C202 113.4(9)
C203 C204 C205 133.0(10)
C204 C205 C206 108.8(11)
C207 C206 C205 118.5(11)
C202 C207 C206 130.8(11)

loop_
_geom_bond_atom_site_label_1
_geom_bond_atom_site_label_2
_geom_bond_distance
Cu1 P1 2.3073(11)
Cu1 P2 2.3104(10)
Cu1 P3 2.3110(10)
Cu1 P4 2.2948(10)
P1 C1 1.807(5)
P1 C7 1.831(4)
P1 C14 1.791(4)
P2 C15 1.783(4)
P2 C17 1.835(3)
P2 C23 1.823(4)
P3 C29 1.814(4)
P3 C35 1.821(4)
P3 C42 1.824(4)
P4 C43 1.824(4)
P4 C51 1.828(4)
P4 C57 1.815(4)
O1 C13 1.218(5)
O2 C13 1.410(5)
O2 C16 1.407(4)
O3 C16 1.208(4)
O4 C41 1.195(4)
O5 C44 1.199(4)
N1 C41 1.407(5)
N1 C44 1.406(5)
N1 C45 1.428(5)
C1 C2 1.377(7)
C1 C6 1.360(7)
C2 C3 1.401(8)
C3 C4 1.310(12)
C4 C5 1.389(13)
C5 C6 1.414(10)
C7 C8 1.372(8)
C7 C12 1.358(7)
C8 C9 1.427(10)
C9 C10 1.378(13)
C10 C11 1.322(11)
C11 C12 1.387(8)
C13 C14 1.418(5)
C14 C15 1.399(5)
C15 C16 1.448(5)
C17 C18 1.384(5)
C17 C22 1.394(5)
C18 C19 1.377(5)
C19 C20 1.377(6)
C20 C21 1.375(6)
C21 C22 1.389(5)
C23 C24 1.397(5)
C23 C28 1.373(5)
C24 C25 1.380(6)
C25 C26 1.375(6)
C26 C27 1.379(6)
C27 C28 1.383(6)
C29 C30 1.369(6)
C29 C34 1.382(6)
C30 C31 1.389(7)
C31 C32 1.360(8)
C32 C33 1.359(7)
C33 C34 1.390(6)
C35 C36 1.386(6)
C35 C40 1.381(6)
C36 C37 1.386(7)
C37 C38 1.345(8)
C38 C39 1.365(7)
C39 C40 1.391(6)
C41 C42 1.513(5)
C42 C43 1.335(5)
C43 C44 1.513(5)
C45 C46 1.386(7)
C45 C50 1.375(7)
C46 C47 1.400(8)
C47 C48 1.353(11)
C48 C49 1.397(11)
C49 C50 1.410(8)
C51 C52 1.400(6)
C51 C56 1.399(6)
C52 C53 1.398(6)
C53 C54 1.374(7)
C54 C55 1.383(7)
C55 C56 1.377(6)
C57 C58 1.389(5)
C57 C62 1.387(5)
C58 C59 1.388(5)
C59 C60 1.372(6)
C60 C61 1.382(6)
C61 C62 1.381(5)
Cu2 P5 2.3183(11)
Cu2 P6 2.2900(10)
Cu2 P7 2.3073(11)
Cu2 P8 2.2942(10)
P5 C63 1.821(4)
P5 C69 1.830(4)
P5 C76 1.785(4)
P6 C77 1.788(3)
P6 C79 1.823(4)
P6 C85 1.828(4)
P7 C91 1.811(4)
P7 C97 1.831(5)
P7 C104 1.827(4)
P8 C105 1.817(4)
P8 C113 1.832(4)
P8 C119 1.816(4)
O6 C75 1.213(5)
O7 C75 1.405(5)
O7 C78 1.402(4)
O8 C78 1.224(5)
O9 C103 1.191(5)
O10 C106 1.207(5)
N2 C103 1.392(5)
N2 C106 1.382(5)
N2 C107 1.446(5)
C63 C64 1.391(7)
C63 C68 1.383(6)
C64 C65 1.386(8)
C65 C66 1.396(9)
C66 C67 1.370(8)
C67 C68 1.398(6)
C69 C70 1.384(6)
C69 C74 1.348(7)
C70 C71 1.378(7)
C71 C72 1.326(8)
C72 C73 1.381(9)
C73 C74 1.406(8)
C75 C76 1.447(5)
C76 C77 1.409(5)
C77 C78 1.430(5)
C79 C80 1.387(5)
C79 C84 1.388(5)
C80 C81 1.397(6)
C81 C82 1.361(7)
C82 C83 1.379(6)
C83 C84 1.392(6)
C85 C86 1.389(5)
C85 C90 1.385(5)
C86 C87 1.389(5)
C87 C88 1.383(6)
C88 C89 1.376(6)
C89 C90 1.389(5)
C91 C92 1.390(7)
C91 C96 1.375(7)
C92 C93 1.388(8)
C93 C94 1.355(10)
C94 C95 1.398(9)
C95 C96 1.382(6)
C97 C98 1.367(7)
C97 C102 1.408(6)
C98 C99 1.395(7)
C99 C100 1.343(8)
C100 C101 1.343(10)
C101 C102 1.434(10)
C103 C104 1.523(6)
C104 C105 1.341(5)
C105 C106 1.531(5)
C107 C108 1.336(7)
C107 C112 1.406(6)
C108 C109 1.387(8)
C109 C110 1.356(9)
C110 C111 1.397(9)
C111 C112 1.391(7)
C113 C114 1.388(5)
C113 C118 1.391(5)
C114 C115 1.384(6)
C115 C116 1.387(7)
C116 C117 1.370(7)
C117 C118 1.384(6)
C119 C120 1.395(6)
C119 C124 1.388(5)
C120 C121 1.390(6)
C121 C122 1.371(6)
C122 C123 1.371(6)
C123 C124 1.387(5)
Cu3 P9 2.2977(11)
Cu3 P10 2.3036(10)
Cu3 P11 2.3093(10)
Cu3 P12 2.2949(11)
P9 C125 1.830(4)
P9 C131 1.823(4)
P9 C138 1.774(5)
P10 C139 1.788(4)
P10 C141 1.824(3)
P10 C147 1.824(4)
P11 C153 1.825(4)
P11 C159 1.827(4)
P11 C166 1.826(4)
P12 C167 1.808(4)
P12 C175 1.825(4)
P12 C181 1.820(4)
O11 C137 1.218(5)
O12 C137 1.411(6)
O12 C140 1.413(5)
O13 C140 1.221(5)
O14 C165 1.203(5)
O15 C168 1.198(5)
N3 C165 1.407(5)
N3 C168 1.385(6)
N3 C169 1.435(6)
C125 C126 1.390(8)
C125 C130 1.380(7)
C126 C127 1.389(8)
C127 C128 1.336(12)
C128 C129 1.363(12)
C129 C130 1.408(7)
C131 C132 1.357(7)
C131 C136 1.396(7)
C132 C133 1.387(7)
C133 C134 1.368(9)
C134 C135 1.334(9)
C135 C136 1.379(7)
C137 C138 1.421(6)
C138 C139 1.414(6)
C139 C140 1.433(6)
C141 C142 1.381(5)
C141 C146 1.384(5)
C142 C143 1.404(5)
C143 C144 1.373(6)
C144 C145 1.369(6)
C145 C146 1.384(5)
C147 C148 1.384(5)
C147 C152 1.378(5)
C148 C149 1.387(6)
C149 C150 1.372(6)
C150 C151 1.373(6)
C151 C152 1.389(5)
C153 C154 1.387(5)
C153 C158 1.378(5)
C154 C155 1.376(6)
C155 C156 1.380(7)
C156 C157 1.394(7)
C157 C158 1.383(6)
C159 C160 1.380(5)
C159 C164 1.380(6)
C160 C161 1.390(5)
C161 C162 1.358(6)
C162 C163 1.359(7)
C163 C164 1.393(6)
C165 C166 1.505(6)
C166 C167 1.333(5)
C167 C168 1.517(6)
C169 C170 1.375(8)
C169 C174 1.396(8)
C170 C171 1.404(7)
C171 C172 1.366(10)
C172 C173 1.357(10)
C173 C174 1.388(9)
C175 C176 1.355(9)
C175 C180 1.375(8)
C176 C177 1.423(11)
C177 C178 1.365(16)
C178 C179 1.340(16)
C179 C180 1.381(9)
C181 C182 1.361(5)
C181 C186 1.402(6)
C182 C183 1.384(5)
C183 C184 1.369(6)
C184 C185 1.376(7)
C185 C186 1.372(6)
C187 C188 1.490(10)
C188 C189 1.349(9)
C188 C193 1.357(9)
C189 C190 1.373(10)
C190 C191 1.402(11)
C191 C192 1.387(11)
C192 C193 1.357(9)
C194 C195 1.495(11)
C195 C196 1.413(9)
C195 C200 1.293(8)
C196 C197 1.395(9)
C197 C198 1.338(9)
C198 C199 1.397(9)
C199 C200 1.321(8)
C201 C202 1.298(19)
C202 C203 1.495(13)
C202 C207 1.270(11)
C203 C204 1.287(10)
C204 C205 1.404(13)
C205 C206 1.449(13)
C206 C207 1.320(11)

loop_
_smtbx_masks_void_nr
_smtbx_masks_void_average_x
_smtbx_masks_void_average_y
_smtbx_masks_void_average_z
_smtbx_masks_void_volume
_smtbx_masks_void_count_electrons
_smtbx_masks_void_content
1 -0.687 0.000 -0.687 2565.1 612.9 '12 (C7 H8)'
2 0.353 0.500 0.853 2565.1 612.9 '12 (C7 H8)'
3 0.229 0.693 0.599 15.2 0.0 ?
4 0.229 0.807 0.099 15.2 0.0 ?
5 0.500 0.000 1.000 14.4 0.0 ?
6 0.500 0.500 0.500 14.4 0.0 ?
7 0.771 0.193 0.901 15.2 0.0 ?
8 0.771 0.307 0.401 15.2 0.0 ?
